data_7009140
loop_
_publ_author_name
'Pettinari, Claudio'
'Marchetti, Fabio'
'Cingolani, Augusto'
'Pettinari, Riccardo'
'Troyanov, Sergei I.'
'Drozdov, Andrei'

_publ_section_title
;
 Novel bis(acylpyrazolonato)cadmium(II) derivatives and their
 reactivity toward aromatic and aliphatic N2-donor ligands
;
_journal_issue 5
_journal_name_full 'Journal of the Chemical Society, Dalton Transactions'
_journal_page_first 831
_journal_paper_doi 10.1039/a908913f
_journal_year 2000
_chemical_formula_sum 'C46 H44 Cd N6 O4'
_chemical_formula_weight 857.27
_chemical_name_systematic
;
 ?
;
_space_group_IT_number 2
_symmetry_cell_setting triclinic
_symmetry_space_group_name_Hall '-P 1'
_symmetry_space_group_name_H-M 'P -1'
_atom_sites_solution_hydrogens geom
_atom_sites_solution_primary direct
_atom_sites_solution_secondary difmap
_audit_creation_method SHELXL-97
_cell_angle_alpha 96.82(3)
_cell_angle_beta 94.56(3)
_cell_angle_gamma 119.71(2)
_cell_formula_units_Z 8
_cell_length_a 19.691(4)
_cell_length_b 19.747(4)
_cell_length_c 24.343(7)
_cell_measurement_temperature 160(2)
_cell_volume 8057(4)
_computing_structure_refinement 'SHELXL-97 (Sheldrick, 1997)'
_computing_structure_solution 'SHELXS-97 (Sheldrick, 1990)'
_diffrn_ambient_temperature 160(2)
_diffrn_measured_fraction_theta_full 0.928
_diffrn_measured_fraction_theta_max 0.928
_diffrn_measurement_device_type IPDS(Stoe)
_diffrn_radiation_monochromator graphite
_diffrn_radiation_source 'fine-focus sealed tube'
_diffrn_radiation_type MoK\a
_diffrn_radiation_wavelength 0.71073
_diffrn_reflns_av_R_equivalents 0.1126
_diffrn_reflns_av_sigmaI/netI 0.2755
_diffrn_reflns_limit_h_max 21
_diffrn_reflns_limit_h_min -20
_diffrn_reflns_limit_k_max 21
_diffrn_reflns_limit_k_min -21
_diffrn_reflns_limit_l_max 26
_diffrn_reflns_limit_l_min -26
_diffrn_reflns_number 33175
_diffrn_reflns_theta_full 22.99
_diffrn_reflns_theta_max 22.99
_diffrn_reflns_theta_min 2.24
_exptl_absorpt_coefficient_mu 0.594
_exptl_absorpt_correction_type none
_exptl_crystal_colour colorless
_exptl_crystal_density_diffrn 1.413
_exptl_crystal_density_method 'not measured'
_exptl_crystal_F_000 3536
_exptl_crystal_size_max 0.4
_exptl_crystal_size_mid 0.2
_exptl_crystal_size_min 0.2
_refine_diff_density_max 2.440
_refine_diff_density_min -1.685
_refine_diff_density_rms 0.110
_refine_ls_extinction_method none
_refine_ls_goodness_of_fit_ref 0.826
_refine_ls_hydrogen_treatment riding
_refine_ls_matrix_type full
_refine_ls_number_parameters 2050
_refine_ls_number_reflns 20789
_refine_ls_number_restraints 1027
_refine_ls_restrained_S_all 0.883
_refine_ls_R_factor_all 0.1984
_refine_ls_R_factor_gt 0.0902
_refine_ls_shift/su_max 0.046
_refine_ls_shift/su_mean 0.004
_refine_ls_structure_factor_coef Fsqd
_refine_ls_weighting_details 'calc w=1/[\s^2^(Fo^2^)+(0.1106P)^2^+0.0000P] where P=(Fo^2^+2Fc^2^)/3'
_refine_ls_weighting_scheme calc
_refine_ls_wR_factor_gt 0.2004
_refine_ls_wR_factor_ref 0.2366
_reflns_number_gt 8186
_reflns_number_total 20789
_reflns_threshold_expression >2sigma(I)
_cod_data_source_file a908913f.txt
_cod_data_source_block Cd(Qc)2.Phen
_cod_depositor_comments
;
The following automatic conversions were performed:
'_symmetry_cell_setting' value 'Triclinic' changed to 'triclinic'
according to '/home/saulius/struct/CIF-dictionaries/cif_core.dic'
dictionary named 'cif_core.dic' version 2.4.1 from 2010-06-29.

Automatic conversion script
Id: cif_fix_enum 1527 2010-12-29 10:47:43Z saulius 
;
_cod_original_cell_volume 8057(3)
_cod_original_sg_symbol_H-M P-1
_cod_database_code 7009140

loop_
_symmetry_equiv_pos_as_xyz
'x, y, z'
'-x, -y, -z'

loop_
_atom_site_label
_atom_site_type_symbol
_atom_site_fract_x
_atom_site_fract_y
_atom_site_fract_z
_atom_site_U_iso_or_equiv
_atom_site_adp_type
_atom_site_occupancy
_atom_site_symmetry_multiplicity
_atom_site_calc_flag
_atom_site_refinement_flags
_atom_site_disorder_assembly
_atom_site_disorder_group
Cd1 Cd 0.35880(8) 0.24714(7) -0.00287(5) 0.0206(3) Uani 1 1 d . . .
Cd2 Cd 0.14032(8) 0.75006(7) 0.00956(5) 0.0220(3) Uani 1 1 d . . .
Cd3 Cd 0.24886(7) 0.39216(6) 0.50014(5) 0.0170(3) Uani 1 1 d . . .
Cd4 Cd 0.24528(7) 0.88554(6) 0.49258(5) 0.0100(3) Uani 1 1 d . . .
O1 O 0.4624(7) 0.3079(6) 0.0658(5) 0.034(3) Uani 1 1 d . . .
O2 O 0.4434(8) 0.3470(7) -0.0441(5) 0.039(4) Uani 1 1 d . . .
O3 O 0.3631(8) 0.1725(7) -0.0758(5) 0.035(3) Uani 1 1 d . . .
O4 O 0.3337(7) 0.1389(6) 0.0351(4) 0.024(3) Uani 1 1 d . . .
O5 O 0.1120(8) 0.8118(6) 0.0783(5) 0.028(3) Uani 1 1 d . . .
O6 O 0.1587(7) 0.8555(6) -0.0288(4) 0.023(3) Uani 1 1 d . . .
O7 O 0.0485(7) 0.6829(6) -0.0686(5) 0.026(3) Uani 1 1 d . . .
O8 O 0.0600(7) 0.6403(6) 0.0420(5) 0.030(3) Uani 1 1 d . . .
O9 O 0.2818(8) 0.3456(7) 0.4272(5) 0.033(3) Uani 1 1 d . . .
O10 O 0.3765(7) 0.4322(6) 0.5368(5) 0.025(3) Uani 1 1 d . . .
O11 O 0.2229(6) 0.3285(6) 0.5715(4) 0.017(3) Uani 1 1 d . . .
O12 O 0.1232(6) 0.2920(6) 0.4613(5) 0.024(3) Uani 1 1 d U . .
O13 O 0.2747(8) 0.8283(7) 0.4213(4) 0.030(3) Uani 1 1 d . . .
O14 O 0.3695(7) 0.9197(6) 0.5319(4) 0.023(3) Uani 1 1 d . . .
O15 O 0.2098(7) 0.8286(7) 0.5658(5) 0.030(3) Uani 1 1 d . . .
O16 O 0.1200(7) 0.7872(6) 0.4541(4) 0.026(3) Uani 1 1 d . . .
N1 N 0.5763(11) 0.4142(9) 0.1184(6) 0.040(5) Uani 1 1 d U . .
N2 N 0.6337(9) 0.4892(8) 0.1119(5) 0.018(3) Uani 1 1 d U . .
N3 N 0.3855(10) 0.0748(8) -0.1191(5) 0.028(4) Uani 1 1 d . . .
N4 N 0.3821(10) 0.0069(9) -0.1098(6) 0.028(4) Uani 1 1 d . . .
N7 N 0.1040(8) 0.9164(7) 0.1254(5) 0.016(3) Uani 1 1 d . . .
N8 N 0.1159(10) 0.9890(8) 0.1156(6) 0.028(4) Uani 1 1 d . . .
N9 N -0.0718(11) 0.5858(9) -0.1183(6) 0.035(4) Uani 1 1 d . . .
N10 N -0.1377(10) 0.5139(9) -0.1147(6) 0.034(5) Uani 1 1 d . . .
N13 N 0.3554(8) 0.3036(8) 0.3808(5) 0.019(3) Uani 1 1 d . . .
N14 N 0.4305(8) 0.3098(8) 0.3894(6) 0.019(3) Uani 1 1 d . . .
N15 N 0.1460(8) 0.2298(7) 0.6201(5) 0.015(3) Uani 1 1 d . . .
N16 N 0.0703(8) 0.1612(7) 0.6116(5) 0.017(3) Uani 1 1 d U . .
N19 N 0.3566(8) 0.7993(7) 0.3732(5) 0.011(3) Uani 1 1 d U . .
N20 N 0.4323(9) 0.8094(7) 0.3829(5) 0.015(3) Uani 1 1 d U . .
N21 N 0.1360(9) 0.7282(8) 0.6137(5) 0.024(4) Uani 1 1 d . . .
N22 N 0.0635(10) 0.6589(9) 0.6047(7) 0.032(4) Uani 1 1 d . . .
C1 C 0.5201(10) 0.3756(9) 0.0680(8) 0.025(4) Uani 1 1 d . . .
C2 C 0.5515(12) 0.4277(10) 0.0302(9) 0.038(5) Uani 1 1 d . . .
C3 C 0.6220(12) 0.4935(11) 0.0593(9) 0.027(5) Uani 1 1 d U . .
C4 C 0.6758(14) 0.5694(10) 0.0426(9) 0.054(7) Uani 1 1 d . . .
H4A H 0.6465 0.5939 0.0315 0.082 Uiso 1 1 calc R . .
H4B H 0.6992 0.5599 0.0117 0.082 Uiso 1 1 calc R . .
H4C H 0.7168 0.6040 0.0736 0.082 Uiso 1 1 calc R . .
C5 C 0.5111(11) 0.4058(10) -0.0278(7) 0.025(4) Uani 1 1 d . . .
C6 C 0.5555(11) 0.4536(9) -0.0712(7) 0.019(4) Uani 1 1 d U . .
C7 C 0.6251(15) 0.4393(14) -0.0811(10) 0.050(7) Uani 1 1 d . . .
H7A H 0.6586 0.4509 -0.0457 0.060 Uiso 1 1 calc R . .
H7B H 0.6045 0.3843 -0.0979 0.060 Uiso 1 1 calc R . .
C8 C 0.6725(13) 0.4940(13) -0.1201(9) 0.046(6) Uani 1 1 d . . .
H8A H 0.7155 0.4855 -0.1280 0.055 Uiso 1 1 calc R . .
H8B H 0.6952 0.5488 -0.1021 0.055 Uiso 1 1 calc R . .
C9 C 0.6167(16) 0.4766(14) -0.1765(9) 0.054(7) Uani 1 1 d . . .
H9A H 0.6470 0.5118 -0.2011 0.065 Uiso 1 1 calc R . .
H9B H 0.5962 0.4225 -0.1952 0.065 Uiso 1 1 calc R . .
C10 C 0.5501(12) 0.4882(12) -0.1657(9) 0.043(6) Uani 1 1 d . . .
H10A H 0.5151 0.4739 -0.2008 0.051 Uiso 1 1 calc R . .
H10B H 0.5706 0.5438 -0.1511 0.051 Uiso 1 1 calc R . .
C11 C 0.5034(12) 0.4394(13) -0.1247(8) 0.039(5) Uani 1 1 d . . .
H11A H 0.4635 0.4526 -0.1165 0.047 Uiso 1 1 calc R . .
H11B H 0.4765 0.3836 -0.1415 0.047 Uiso 1 1 calc R . .
C12 C 0.5671(13) 0.3997(11) 0.1733(8) 0.036(5) Uani 1 1 d . . .
C13 C 0.5968(15) 0.4565(14) 0.2167(8) 0.052(6) Uani 1 1 d . . .
H13 H 0.6281 0.5091 0.2127 0.062 Uiso 1 1 calc R . .
C14 C 0.581(2) 0.4382(19) 0.2676(11) 0.080(8) Uani 1 1 d U . .
H14 H 0.6007 0.4798 0.2979 0.096 Uiso 1 1 calc R . .
C15 C 0.5391(15) 0.362(2) 0.2779(10) 0.081(10) Uani 1 1 d . . .
H15 H 0.5303 0.3518 0.3137 0.097 Uiso 1 1 calc R . .
C16 C 0.5126(17) 0.3068(16) 0.2350(11) 0.072(9) Uani 1 1 d . . .
H16 H 0.4877 0.2547 0.2407 0.087 Uiso 1 1 calc R . .
C17 C 0.5191(13) 0.3204(13) 0.1788(8) 0.046(6) Uani 1 1 d . . .
H17 H 0.4933 0.2794 0.1479 0.055 Uiso 1 1 calc R . .
C18 C 0.3688(10) 0.1106(8) -0.0758(7) 0.020(4) Uani 1 1 d . . .
C19 C 0.3604(10) 0.0647(8) -0.0331(6) 0.017(4) Uani 1 1 d . . .
C20 C 0.3708(10) 0.0040(9) -0.0567(6) 0.009(4) Uani 1 1 d U . .
C21 C 0.3620(14) -0.0690(11) -0.0373(8) 0.043(6) Uani 1 1 d U . .
H21A H 0.3105 -0.0985 -0.0268 0.064 Uiso 1 1 calc R . .
H21B H 0.4020 -0.0538 -0.0055 0.064 Uiso 1 1 calc R . .
H21C H 0.3678 -0.1013 -0.0671 0.064 Uiso 1 1 calc R . .
C22 C 0.3503(10) 0.0857(9) 0.0230(8) 0.024(4) Uani 1 1 d . . .
C23 C 0.3673(13) 0.0478(10) 0.0706(8) 0.028(5) Uani 1 1 d . . .
C24 C 0.3330(11) 0.0591(12) 0.1214(8) 0.033(5) Uani 1 1 d . . .
H24A H 0.3592 0.1150 0.1375 0.040 Uiso 1 1 calc R . .
H24B H 0.2770 0.0397 0.1109 0.040 Uiso 1 1 calc R . .
C25 C 0.3439(14) 0.0153(12) 0.1631(9) 0.042(6) Uani 1 1 d . . .
H25A H 0.3247 0.0259 0.1967 0.050 Uiso 1 1 calc R . .
H25B H 0.3117 -0.0411 0.1482 0.050 Uiso 1 1 calc R . .
C26 C 0.4234(18) 0.0347(17) 0.1782(9) 0.063(8) Uani 1 1 d . . .
H26A H 0.4237 -0.0017 0.2015 0.076 Uiso 1 1 calc R . .
H26B H 0.4528 0.0876 0.2008 0.076 Uiso 1 1 calc R . .
C27 C 0.468(2) 0.0324(18) 0.1290(9) 0.079(10) Uani 1 1 d . . .
H27A H 0.4499 -0.0221 0.1130 0.094 Uiso 1 1 calc R . .
H27B H 0.5241 0.0594 0.1425 0.094 Uiso 1 1 calc R . .
C28 C 0.4511(13) 0.0735(13) 0.0838(8) 0.037(5) Uani 1 1 d . . .
H28A H 0.4812 0.1304 0.0968 0.044 Uiso 1 1 calc R . .
H28B H 0.4693 0.0621 0.0499 0.044 Uiso 1 1 calc R . .
C29 C 0.4073(11) 0.1005(10) -0.1707(6) 0.016(4) Uani 1 1 d U . .
C30 C 0.4231(15) 0.0570(12) -0.2074(8) 0.046(6) Uani 1 1 d . . .
H30 H 0.4154 0.0085 -0.2008 0.055 Uiso 1 1 calc R . .
C31 C 0.4514(15) 0.0843(16) -0.2563(9) 0.062(7) Uani 1 1 d . . .
H31 H 0.4646 0.0545 -0.2809 0.074 Uiso 1 1 calc R . .
C32 C 0.4596(15) 0.1500(14) -0.2678(9) 0.053(7) Uani 1 1 d . . .
H32 H 0.4769 0.1658 -0.3010 0.063 Uiso 1 1 calc R . .
C33 C 0.4426(14) 0.1975(12) -0.2308(8) 0.042(6) Uani 1 1 d . . .
H33 H 0.4495 0.2452 -0.2389 0.050 Uiso 1 1 calc R . .
C34 C 0.4152(12) 0.1723(11) -0.1818(7) 0.040(5) Uani 1 1 d . . .
H34 H 0.4025 0.2023 -0.1570 0.048 Uiso 1 1 calc R . .
N5 N 0.2864(7) 0.2694(7) 0.0622(5) 0.022(3) Uani 1 1 d DU . .
C35 C 0.3087(11) 0.2831(9) 0.1164(6) 0.039(6) Uani 1 1 d D . .
H35 H 0.3574 0.2896 0.1301 0.047 Uiso 1 1 calc R . .
C36 C 0.2612(10) 0.2882(10) 0.1539(7) 0.039(5) Uani 1 1 d D . .
H36 H 0.2763 0.2950 0.1922 0.047 Uiso 1 1 calc R . .
C37 C 0.1919(11) 0.2832(10) 0.1335(6) 0.050(7) Uani 1 1 d D . .
H37 H 0.1609 0.2891 0.1584 0.060 Uiso 1 1 calc R . .
C38 C 0.1671(9) 0.2696(9) 0.0766(5) 0.026(4) Uani 1 1 d DU . .
C39 C 0.2157(8) 0.2625(8) 0.0406(5) 0.023(4) Uani 1 1 d DU . .
C40 C 0.1970(9) 0.2473(9) -0.0171(5) 0.063(6) Uani 1 1 d DU . .
C41 C 0.1270(9) 0.2381(10) -0.0442(5) 0.035(5) Uiso 1 1 d D . .
C42 C 0.1115(11) 0.2314(11) -0.1002(6) 0.051(6) Uani 1 1 d DU . .
H42 H 0.0695 0.2354 -0.1163 0.061 Uiso 1 1 calc R . .
C43 C 0.1590(10) 0.2186(10) -0.1327(6) 0.038(5) Uani 1 1 d DU . .
H43 H 0.1477 0.2088 -0.1716 0.046 Uiso 1 1 calc R . .
C44 C 0.2250(9) 0.2209(10) -0.1053(5) 0.023(4) Uani 1 1 d D . .
H44 H 0.2577 0.2121 -0.1269 0.028 Uiso 1 1 calc R . .
N6 N 0.2432(8) 0.2348(7) -0.0509(4) 0.019(3) Uani 1 1 d DU . .
C45 C 0.1070(12) 0.2525(9) -0.0010(5) 0.102(9) Uani 1 1 d DU . .
H45 H 0.0626 0.2532 -0.0164 0.122 Uiso 1 1 calc R . .
C46 C 0.1021(11) 0.2685(12) 0.0539(5) 0.069(7) Uani 1 1 d DU . .
H46 H 0.0651 0.2762 0.0706 0.082 Uiso 1 1 calc R . .
C47 C 0.1179(10) 0.8797(9) 0.0796(8) 0.025(4) Uani 1 1 d . . .
C48 C 0.1320(10) 0.9302(9) 0.0401(7) 0.023(4) Uani 1 1 d . . .
C49 C 0.1291(10) 0.9950(9) 0.0645(7) 0.014(4) Uani 1 1 d U . .
C50 C 0.1450(12) 1.0712(10) 0.0475(8) 0.033(5) Uani 1 1 d U . .
H50A H 0.1390 1.1031 0.0774 0.049 Uiso 1 1 calc R . .
H50B H 0.1083 1.0602 0.0146 0.049 Uiso 1 1 calc R . .
H50C H 0.1981 1.0993 0.0395 0.049 Uiso 1 1 calc R . .
C51 C 0.1451(10) 0.9105(9) -0.0153(7) 0.025(4) Uani 1 1 d . . .
C52 C 0.1432(13) 0.9567(11) -0.0611(9) 0.032(5) Uani 1 1 d . . .
C53 C 0.0548(11) 0.9405(11) -0.0744(8) 0.025(5) Uani 1 1 d U . .
H53A H 0.0183 0.8847 -0.0892 0.030 Uiso 1 1 calc R . .
H53B H 0.0388 0.9546 -0.0402 0.030 Uiso 1 1 calc R . .
C54 C 0.0524(15) 0.9888(15) -0.1159(9) 0.056(7) Uani 1 1 d . . .
H54A H 0.0834 1.0444 -0.0987 0.067 Uiso 1 1 calc R . .
H54B H -0.0019 0.9757 -0.1263 0.067 Uiso 1 1 calc R . .
C55 C 0.0861(14) 0.9750(14) -0.1715(8) 0.049(6) Uani 1 1 d U . .
H55A H 0.0509 0.9215 -0.1923 0.058 Uiso 1 1 calc R . .
H55B H 0.0891 1.0120 -0.1955 0.058 Uiso 1 1 calc R . .
C56 C 0.1671(12) 0.9874(12) -0.1546(8) 0.036(5) Uani 1 1 d . . .
H56A H 0.1865 0.9762 -0.1879 0.043 Uiso 1 1 calc R . .
H56B H 0.2029 1.0426 -0.1376 0.043 Uiso 1 1 calc R . .
C57 C 0.1684(13) 0.9372(11) -0.1150(7) 0.036(5) Uani 1 1 d . . .
H57A H 0.2214 0.9457 -0.1070 0.044 Uiso 1 1 calc R . .
H57B H 0.1327 0.8818 -0.1315 0.044 Uiso 1 1 calc R . .
C58 C 0.0812(11) 0.8892(10) 0.1734(7) 0.020(4) Uani 1 1 d U . .
C59 C 0.0553(11) 0.9295(11) 0.2096(7) 0.030(5) Uani 1 1 d . . .
H59 H 0.0591 0.9761 0.2017 0.036 Uiso 1 1 calc R . .
C60 C 0.0244(12) 0.9020(12) 0.2565(8) 0.039(5) Uani 1 1 d . . .
H60 H 0.0049 0.9284 0.2783 0.047 Uiso 1 1 calc R . .
C61 C 0.0219(12) 0.8348(12) 0.2719(8) 0.038(5) Uani 1 1 d . . .
H61 H 0.0030 0.8164 0.3041 0.046 Uiso 1 1 calc R . .
C62 C 0.0485(16) 0.7984(14) 0.2371(9) 0.053(7) Uani 1 1 d . . .
H62 H 0.0466 0.7531 0.2462 0.063 Uiso 1 1 calc R . .
C63 C 0.0784(13) 0.8225(10) 0.1891(7) 0.037(5) Uani 1 1 d U . .
H63 H 0.0966 0.7945 0.1675 0.044 Uiso 1 1 calc R . .
C64 C -0.0141(11) 0.6188(9) -0.0716(7) 0.024(4) Uani 1 1 d . . .
C65 C -0.0504(11) 0.5672(9) -0.0338(7) 0.024(4) Uani 1 1 d . . .
C66 C -0.1257(12) 0.5068(10) -0.0614(7) 0.025(5) Uani 1 1 d U . .
C67 C -0.1846(13) 0.4309(10) -0.0463(9) 0.045(6) Uani 1 1 d . . .
H67A H -0.2236 0.3977 -0.0787 0.068 Uiso 1 1 calc R . .
H67B H -0.2101 0.4415 -0.0172 0.068 Uiso 1 1 calc R . .
H67C H -0.1583 0.4045 -0.0333 0.068 Uiso 1 1 calc R . .
C68 C -0.0094(11) 0.5863(9) 0.0242(7) 0.024(4) Uani 1 1 d U . .
C69 C -0.0582(12) 0.5414(11) 0.0668(8) 0.028(5) Uani 1 1 d . . .
C70 C -0.1189(13) 0.5645(13) 0.0768(8) 0.037(6) Uani 1 1 d . . .
H70A H -0.1515 0.5548 0.0414 0.044 Uiso 1 1 calc R . .
H70B H -0.0923 0.6207 0.0922 0.044 Uiso 1 1 calc R . .
C71 C -0.1719(15) 0.5173(18) 0.1174(10) 0.069(8) Uani 1 1 d . . .
H71A H -0.2044 0.5394 0.1279 0.083 Uiso 1 1 calc R . .
H71B H -0.2068 0.4627 0.0988 0.083 Uiso 1 1 calc R . .
C72 C -0.1233(19) 0.5192(15) 0.1702(9) 0.065(9) Uani 1 1 d . . .
H72A H -0.0984 0.5717 0.1931 0.078 Uiso 1 1 calc R . .
H72B H -0.1590 0.4818 0.1914 0.078 Uiso 1 1 calc R . .
C73 C -0.0613(14) 0.5002(12) 0.1599(8) 0.046(6) Uani 1 1 d . . .
H73A H -0.0862 0.4447 0.1429 0.055 Uiso 1 1 calc R . .
H73B H -0.0298 0.5084 0.1954 0.055 Uiso 1 1 calc R . .
C74 C -0.0076(11) 0.5508(10) 0.1219(6) 0.021(4) Uani 1 1 d . . .
H74A H 0.0302 0.5345 0.1141 0.025 Uiso 1 1 calc R . .
H74B H 0.0216 0.6060 0.1403 0.025 Uiso 1 1 calc R . .
C75 C -0.0772(13) 0.6145(11) -0.1706(7) 0.028(5) Uani 1 1 d . . .
C76 C -0.1497(12) 0.5802(11) -0.2029(7) 0.040(5) Uani 1 1 d . . .
H76 H -0.1940 0.5374 -0.1941 0.048 Uiso 1 1 calc R . .
C77 C -0.1540(15) 0.6119(13) -0.2491(9) 0.061(7) Uani 1 1 d . . .
H77 H -0.2017 0.5872 -0.2736 0.073 Uiso 1 1 calc R . .
C78 C -0.0910(19) 0.6787(15) -0.2607(10) 0.063(8) Uani 1 1 d . . .
H78 H -0.0965 0.6993 -0.2921 0.076 Uiso 1 1 calc R . .
C79 C -0.0232(19) 0.7128(13) -0.2272(9) 0.059(8) Uani 1 1 d . . .
H79 H 0.0191 0.7575 -0.2361 0.071 Uiso 1 1 calc R . .
C80 C -0.0098(15) 0.6855(13) -0.1771(9) 0.054(6) Uani 1 1 d . . .
H80 H 0.0375 0.7116 -0.1521 0.064 Uiso 1 1 calc R . .
N11 N 0.2478(8) 0.7727(7) 0.0735(5) 0.027(4) Uani 1 1 d D . .
C81 C 0.2534(11) 0.7885(10) 0.1282(6) 0.044(6) Uani 1 1 d D . .
H81 H 0.2137 0.7929 0.1435 0.053 Uiso 1 1 calc R . .
C82 C 0.3185(10) 0.7988(10) 0.1638(7) 0.040(5) Uani 1 1 d D . .
H82 H 0.3229 0.8122 0.2024 0.049 Uiso 1 1 calc R . .
C83 C 0.3760(11) 0.7889(10) 0.1418(6) 0.047(6) Uani 1 1 d D . .
H83 H 0.4170 0.7917 0.1656 0.056 Uiso 1 1 calc R . .
C84 C 0.3729(8) 0.7748(10) 0.0837(6) 0.033(5) Uani 1 1 d DU . .
C85 C 0.3044(8) 0.7641(8) 0.0527(5) 0.024(5) Uani 1 1 d D . .
C86 C 0.2977(9) 0.7490(9) -0.0040(5) 0.059(6) Uani 1 1 d DU . .
C87 C 0.3598(9) 0.7436(13) -0.0174(6) 0.050 Uiso 1 1 d D . .
C88 C 0.3469(11) 0.7211(12) -0.0763(6) 0.062(7) Uani 1 1 d DU . .
H88 H 0.3849 0.7125 -0.0905 0.074 Uiso 1 1 calc R . .
C89 C 0.2857(11) 0.7098(11) -0.1165(7) 0.074(8) Uani 1 1 d DU . .
H89 H 0.2851 0.6983 -0.1548 0.088 Uiso 1 1 calc R . .
C90 C 0.2239(10) 0.7173(11) -0.0945(6) 0.037(5) Uani 1 1 d DU . .
H90 H 0.1802 0.7101 -0.1179 0.044 Uiso 1 1 calc R . .
N12 N 0.2321(8) 0.7347(7) -0.0400(5) 0.022(4) Uani 1 1 d D . .
C91 C 0.4273(8) 0.7510(9) 0.0067(5) 0.037(5) Uani 1 1 d DU . .
H91 H 0.4643 0.7448 -0.0113 0.045 Uiso 1 1 calc R . .
C92 C 0.4304(9) 0.7694(10) 0.0629(5) 0.031(5) Uani 1 1 d DU . .
H92 H 0.4741 0.7785 0.0873 0.038 Uiso 1 1 calc R . .
C93 C 0.3452(11) 0.3426(9) 0.4257(7) 0.022(4) Uani 1 1 d . . .
C94 C 0.4128(9) 0.3724(9) 0.4674(7) 0.017(4) Uani 1 1 d . . .
C95 C 0.4611(10) 0.3473(9) 0.4402(6) 0.010(4) Uani 1 1 d . . .
C96 C 0.5446(10) 0.3675(10) 0.4578(8) 0.030(5) Uani 1 1 d . . .
H96A H 0.5471 0.3441 0.4898 0.045 Uiso 1 1 calc R . .
H96B H 0.5785 0.4241 0.4675 0.045 Uiso 1 1 calc R . .
H96C H 0.5618 0.3472 0.4276 0.045 Uiso 1 1 calc R . .
C97 C 0.4221(10) 0.4097(8) 0.5225(7) 0.019(4) Uani 1 1 d U . .
C98 C 0.4885(10) 0.4228(9) 0.5681(7) 0.015(4) Uani 1 1 d U . .
C99 C 0.4690(12) 0.3407(10) 0.5812(7) 0.026(5) Uani 1 1 d U . .
H99A H 0.4615 0.3052 0.5472 0.031 Uiso 1 1 calc R . .
H99B H 0.4207 0.3173 0.5975 0.031 Uiso 1 1 calc R . .
C100 C 0.5415(16) 0.3545(13) 0.6243(8) 0.051(7) Uani 1 1 d . . .
H10C H 0.5294 0.3046 0.6354 0.061 Uiso 1 1 calc R . .
H10D H 0.5880 0.3725 0.6061 0.061 Uiso 1 1 calc R . .
C101 C 0.5593(14) 0.4142(12) 0.6754(10) 0.053(7) Uani 1 1 d . . .
H10E H 0.5161 0.3922 0.6969 0.064 Uiso 1 1 calc R . .
H10F H 0.6070 0.4245 0.6986 0.064 Uiso 1 1 calc R . .
C102 C 0.5705(14) 0.4903(12) 0.6622(8) 0.048(6) Uani 1 1 d . . .
H10G H 0.6198 0.5177 0.6476 0.058 Uiso 1 1 calc R . .
H10H H 0.5743 0.5236 0.6963 0.058 Uiso 1 1 calc R . .
C103 C 0.5023(11) 0.4776(11) 0.6191(7) 0.026(4) Uani 1 1 d . . .
H10I H 0.4543 0.4572 0.6357 0.031 Uiso 1 1 calc R . .
H10J H 0.5142 0.5283 0.6095 0.031 Uiso 1 1 calc R . .
C104 C 0.3039(10) 0.2561(9) 0.3314(7) 0.016(4) Uani 1 1 d . . .
C105 C 0.3245(10) 0.2138(10) 0.2938(7) 0.023(4) Uani 1 1 d . . .
H105 H 0.3749 0.2207 0.3002 0.028 Uiso 1 1 calc R . .
C106 C 0.2735(15) 0.1629(12) 0.2480(8) 0.048(6) Uani 1 1 d . . .
H106 H 0.2903 0.1364 0.2238 0.057 Uiso 1 1 calc R . .
C107 C 0.1967(13) 0.1482(11) 0.2354(8) 0.039(6) Uani 1 1 d . . .
H107 H 0.1616 0.1112 0.2045 0.047 Uiso 1 1 calc R . .
C108 C 0.1753(13) 0.1921(11) 0.2718(9) 0.040(6) Uani 1 1 d . . .
H108 H 0.1254 0.1860 0.2641 0.048 Uiso 1 1 calc R . .
C109 C 0.2283(11) 0.2455(10) 0.3201(7) 0.030(5) Uani 1 1 d . . .
H109 H 0.2128 0.2736 0.3442 0.035 Uiso 1 1 calc R . .
C110 C 0.1571(9) 0.2635(8) 0.5723(6) 0.012(4) Uani 1 1 d U . .
C111 C 0.0863(9) 0.2157(8) 0.5333(6) 0.007(3) Uani 1 1 d U . .
C112 C 0.0375(10) 0.1534(9) 0.5604(6) 0.010(4) Uani 1 1 d U . .
C113 C -0.0461(10) 0.0855(10) 0.5412(7) 0.025(4) Uani 1 1 d U . .
H11C H -0.0642 0.0560 0.5708 0.037 Uiso 1 1 calc R . .
H11D H -0.0474 0.0514 0.5090 0.037 Uiso 1 1 calc R . .
H11E H -0.0799 0.1057 0.5315 0.037 Uiso 1 1 calc R . .
C114 C 0.0771(9) 0.2303(8) 0.4776(6) 0.012(3) Uani 1 1 d U . .
C115 C 0.0116(11) 0.1652(9) 0.4338(7) 0.019(4) Uani 1 1 d . . .
C116 C 0.0242(12) 0.0941(10) 0.4184(7) 0.024(4) Uani 1 1 d . . .
H11F H 0.0721 0.1117 0.4019 0.028 Uiso 1 1 calc R . .
H11G H 0.0313 0.0754 0.4523 0.028 Uiso 1 1 calc R . .
C117 C -0.0437(14) 0.0275(12) 0.3784(7) 0.046(6) Uani 1 1 d . . .
H11H H -0.0903 0.0052 0.3966 0.055 Uiso 1 1 calc R . .
H11I H -0.0316 -0.0138 0.3677 0.055 Uiso 1 1 calc R . .
C118 C -0.0616(12) 0.0557(10) 0.3252(7) 0.026(4) Uani 1 1 d U . .
H11J H -0.0176 0.0719 0.3045 0.031 Uiso 1 1 calc R . .
H11K H -0.1085 0.0122 0.3013 0.031 Uiso 1 1 calc R . .
C119 C -0.0746(11) 0.1243(10) 0.3406(8) 0.027(4) Uani 1 1 d . . .
H11L H -0.0832 0.1428 0.3070 0.033 Uiso 1 1 calc R . .
H11M H -0.1213 0.1072 0.3586 0.033 Uiso 1 1 calc R . .
C120 C -0.0036(10) 0.1902(9) 0.3795(7) 0.019(4) Uani 1 1 d . . .
H12A H -0.0115 0.2348 0.3882 0.023 Uiso 1 1 calc R . .
H12B H 0.0425 0.2075 0.3610 0.023 Uiso 1 1 calc R . .
C121 C 0.1980(12) 0.2456(9) 0.6679(6) 0.022(5) Uani 1 1 d . . .
C122 C 0.1816(13) 0.1878(12) 0.7003(9) 0.051(6) Uani 1 1 d . . .
H122 H 0.1343 0.1394 0.6910 0.061 Uiso 1 1 calc R . .
C123 C 0.2375(12) 0.2030(11) 0.7481(8) 0.041(5) Uani 1 1 d . . .
H123 H 0.2258 0.1648 0.7705 0.049 Uiso 1 1 calc R . .
C124 C 0.3091(12) 0.2742(11) 0.7613(9) 0.041(5) Uani 1 1 d . . .
H124 H 0.3460 0.2830 0.7917 0.049 Uiso 1 1 calc R . .
C125 C 0.3250(14) 0.3308(12) 0.7298(8) 0.043(6) Uani 1 1 d . . .
H125 H 0.3710 0.3800 0.7407 0.052 Uiso 1 1 calc R . .
C126 C 0.2731(11) 0.3166(10) 0.6804(7) 0.027(4) Uani 1 1 d . . .
H126 H 0.2880 0.3533 0.6565 0.032 Uiso 1 1 calc R . .
N17 N 0.2404(9) 0.4872(7) 0.4525(5) 0.027(4) Uani 1 1 d DU . .
C127 C 0.2277(11) 0.4754(9) 0.3977(6) 0.034(5) Uani 1 1 d D . .
H127 H 0.2232 0.4302 0.3770 0.041 Uiso 1 1 calc R . .
C128 C 0.2208(16) 0.5316(13) 0.3695(8) 0.073(8) Uani 1 1 d D . .
H128 H 0.2142 0.5260 0.3306 0.087 Uiso 1 1 calc R . .
C129 C 0.2244(13) 0.5944(11) 0.4034(7) 0.049(6) Uani 1 1 d DU . .
H129 H 0.2166 0.6298 0.3857 0.059 Uiso 1 1 calc R . .
C130 C 0.2382(14) 0.6098(9) 0.4599(6) 0.055(6) Uani 1 1 d DU . .
C131 C 0.2459(10) 0.5519(8) 0.4857(5) 0.025(4) Uani 1 1 d DU . .
C132 C 0.2559(11) 0.5584(8) 0.5427(6) 0.037(5) Uani 1 1 d DU . .
C133 C 0.2628(11) 0.6258(8) 0.5766(6) 0.027(4) Uani 1 1 d DU . .
C134 C 0.2721(15) 0.6284(12) 0.6335(7) 0.064(7) Uani 1 1 d DU . .
H134 H 0.2781 0.6722 0.6572 0.077 Uiso 1 1 calc R . .
C135 C 0.2729(15) 0.5696(11) 0.6560(8) 0.070(8) Uani 1 1 d D . .
H135 H 0.2778 0.5719 0.6946 0.085 Uiso 1 1 calc R . .
C136 C 0.2663(15) 0.5050(11) 0.6202(7) 0.055(6) Uani 1 1 d D . .
H136 H 0.2684 0.4652 0.6357 0.065 Uiso 1 1 calc R . .
N18 N 0.2572(9) 0.4987(7) 0.5653(6) 0.033(4) Uani 1 1 d DU . .
C137 C 0.2562(13) 0.6799(10) 0.5512(6) 0.059(7) Uani 1 1 d DU . .
H137 H 0.2571 0.7224 0.5731 0.071 Uiso 1 1 calc R . .
C138 C 0.2483(11) 0.6741(8) 0.4942(6) 0.024(4) Uani 1 1 d DU . .
H138 H 0.2499 0.7156 0.4787 0.029 Uiso 1 1 calc R . .
C139 C 0.3407(10) 0.8313(8) 0.4211(6) 0.010(3) Uani 1 1 d U . .
C140 C 0.4094(9) 0.8641(8) 0.4624(6) 0.013(4) Uani 1 1 d U . .
C141 C 0.4644(11) 0.8469(10) 0.4351(7) 0.018(4) Uani 1 1 d U . .
C142 C 0.5494(10) 0.8697(11) 0.4545(8) 0.030(4) Uani 1 1 d U . .
H14A H 0.5676 0.8485 0.4254 0.044 Uiso 1 1 calc R . .
H14B H 0.5521 0.8486 0.4876 0.044 Uiso 1 1 calc R . .
H14C H 0.5823 0.9265 0.4626 0.044 Uiso 1 1 calc R . .
C143 C 0.4185(9) 0.9003(8) 0.5169(6) 0.010(3) Uani 1 1 d U . .
C144 C 0.4883(10) 0.9198(9) 0.5612(7) 0.016(4) Uani 1 1 d U . .
C145 C 0.4769(11) 0.8414(9) 0.5752(7) 0.018(4) Uani 1 1 d U . .
H14D H 0.4709 0.8069 0.5410 0.021 Uiso 1 1 calc R . .
H14E H 0.4288 0.8151 0.5914 0.021 Uiso 1 1 calc R . .
C146 C 0.5476(13) 0.8555(12) 0.6165(8) 0.041(5) Uani 1 1 d U . .
H14F H 0.5368 0.8056 0.6268 0.049 Uiso 1 1 calc R . .
H14G H 0.5942 0.8752 0.5983 0.049 Uiso 1 1 calc R . .
C147 C 0.5645(14) 0.9147(11) 0.6693(7) 0.038(6) Uani 1 1 d . . .
H14H H 0.6142 0.9281 0.6914 0.046 Uiso 1 1 calc R . .
H14I H 0.5229 0.8904 0.6917 0.046 Uiso 1 1 calc R . .
C148 C 0.5695(11) 0.9908(9) 0.6558(8) 0.029(5) Uani 1 1 d . . .
H14J H 0.5728 1.0232 0.6903 0.034 Uiso 1 1 calc R . .
H14K H 0.6175 1.0206 0.6404 0.034 Uiso 1 1 calc R . .
C149 C 0.4985(11) 0.9743(9) 0.6143(6) 0.019(4) Uani 1 1 d U . .
H14L H 0.4509 0.9501 0.6313 0.022 Uiso 1 1 calc R . .
H14M H 0.5061 1.0239 0.6053 0.022 Uiso 1 1 calc R . .
C150 C 0.3038(12) 0.7468(9) 0.3231(6) 0.018(4) Uani 1 1 d U . .
C151 C 0.3264(11) 0.7048(10) 0.2901(7) 0.025(4) Uani 1 1 d . . .
H151 H 0.3760 0.7105 0.2986 0.030 Uiso 1 1 calc R . .
C152 C 0.2736(12) 0.6525(10) 0.2428(7) 0.029(5) Uani 1 1 d . . .
H152 H 0.2887 0.6221 0.2205 0.035 Uiso 1 1 calc R . .
C153 C 0.2005(12) 0.6433(10) 0.2273(7) 0.029(5) Uani 1 1 d U . .
H153 H 0.1670 0.6092 0.1948 0.034 Uiso 1 1 calc R . .
C154 C 0.1801(13) 0.6863(11) 0.2616(7) 0.034(5) Uani 1 1 d . . .
H154 H 0.1296 0.6789 0.2535 0.041 Uiso 1 1 calc R . .
C155 C 0.2299(11) 0.7404(10) 0.3077(7) 0.025(4) Uani 1 1 d U . .
H155 H 0.2154 0.7725 0.3285 0.030 Uiso 1 1 calc R . .
C156 C 0.1489(11) 0.7636(9) 0.5665(6) 0.019(4) Uani 1 1 d . . .
C157 C 0.0821(11) 0.7118(9) 0.5254(7) 0.022(4) Uani 1 1 d . . .
C158 C 0.0328(12) 0.6503(10) 0.5528(7) 0.018(4) Uani 1 1 d . . .
C159 C -0.0466(11) 0.5786(11) 0.5332(9) 0.043(6) Uani 1 1 d . . .
H15A H -0.0455 0.5493 0.4992 0.064 Uiso 1 1 calc R . .
H15B H -0.0851 0.5942 0.5263 0.064 Uiso 1 1 calc R . .
H15C H -0.0605 0.5459 0.5613 0.064 Uiso 1 1 calc R . .
C160 C 0.0728(11) 0.7225(9) 0.4684(7) 0.020(4) Uani 1 1 d . . .
C161 C 0.0081(10) 0.6583(8) 0.4252(6) 0.014(4) Uani 1 1 d U . .
C162 C 0.0312(12) 0.5959(10) 0.4091(9) 0.039(5) Uani 1 1 d . . .
H16A H 0.0434 0.5790 0.4425 0.046 Uiso 1 1 calc R . .
H16B H 0.0779 0.6184 0.3911 0.046 Uiso 1 1 calc R . .
C163 C -0.0382(16) 0.5242(12) 0.3688(9) 0.053(7) Uani 1 1 d . . .
H16C H -0.0235 0.4849 0.3580 0.064 Uiso 1 1 calc R . .
H16D H -0.0838 0.5001 0.3877 0.064 Uiso 1 1 calc R . .
C164 C -0.0598(16) 0.5490(13) 0.3168(10) 0.065(8) Uani 1 1 d . . .
H16E H -0.0177 0.5638 0.2944 0.078 Uiso 1 1 calc R . .
H16F H -0.1076 0.5042 0.2945 0.078 Uiso 1 1 calc R . .
C165 C -0.0733(13) 0.6176(11) 0.3298(7) 0.041(6) Uani 1 1 d . . .
H16G H -0.1225 0.5994 0.3447 0.049 Uiso 1 1 calc R . .
H16H H -0.0790 0.6357 0.2953 0.049 Uiso 1 1 calc R . .
C166 C -0.0070(12) 0.6867(9) 0.3714(7) 0.026(5) Uani 1 1 d . . .
H16I H -0.0211 0.7268 0.3809 0.031 Uiso 1 1 calc R . .
H16J H 0.0409 0.7103 0.3548 0.031 Uiso 1 1 calc R . .
C167 C 0.1858(13) 0.7624(11) 0.6686(8) 0.029(5) Uani 1 1 d . . .
C168 C 0.1475(17) 0.7310(19) 0.7119(9) 0.097(10) Uani 1 1 d U . .
H168 H 0.0940 0.6924 0.7059 0.116 Uiso 1 1 calc R . .
C169 C 0.192(2) 0.759(2) 0.7641(13) 0.133(13) Uani 1 1 d U . .
H169 H 0.1689 0.7351 0.7937 0.159 Uiso 1 1 calc R . .
C170 C 0.271(2) 0.823(2) 0.7746(11) 0.102(11) Uani 1 1 d U . .
H170 H 0.2969 0.8493 0.8110 0.123 Uiso 1 1 calc R . .
C171 C 0.3087(16) 0.8460(14) 0.7301(9) 0.075(10) Uani 1 1 d . . .
H171 H 0.3634 0.8790 0.7342 0.090 Uiso 1 1 calc R . .
C172 C 0.2603(15) 0.8169(12) 0.6772(9) 0.053(7) Uani 1 1 d . . .
H172 H 0.2830 0.8378 0.6466 0.064 Uiso 1 1 calc R . .
N23 N 0.2348(8) 0.9671(6) 0.4329(5) 0.023(3) Uani 1 1 d D . .
C173 C 0.2188(10) 0.9483(9) 0.3780(6) 0.033(5) Uani 1 1 d D . .
H173 H 0.2151 0.9016 0.3609 0.039 Uiso 1 1 calc R . .
C174 C 0.2073(11) 0.9953(10) 0.3440(7) 0.048(6) Uani 1 1 d D . .
H174 H 0.1948 0.9800 0.3053 0.058 Uiso 1 1 calc R . .
C175 C 0.2152(12) 1.0645(10) 0.3702(7) 0.052(6) Uani 1 1 d DU . .
H175 H 0.2103 1.0980 0.3484 0.063 Uiso 1 1 calc R . .
C176 C 0.2301(12) 1.0864(8) 0.4278(6) 0.041(5) Uani 1 1 d DU . .
C177 C 0.2405(9) 1.0354(7) 0.4592(5) 0.022(4) Uani 1 1 d DU . .
C178 C 0.2542(11) 1.0515(8) 0.5169(5) 0.030(4) Uani 1 1 d DU . .
C179 C 0.2614(14) 1.1232(10) 0.5413(7) 0.057(6) Uani 1 1 d DU . .
C180 C 0.2747(13) 1.1352(10) 0.5991(7) 0.054(6) Uani 1 1 d DU . .
H180 H 0.2792 1.1814 0.6178 0.064 Uiso 1 1 calc R . .
C181 C 0.2823(13) 1.0865(10) 0.6323(7) 0.070(9) Uani 1 1 d D . .
H181 H 0.2937 1.0999 0.6712 0.084 Uiso 1 1 calc R . .
C182 C 0.2713(11) 1.0138(8) 0.6025(5) 0.024(4) Uani 1 1 d DU . .
H182 H 0.2735 0.9773 0.6224 0.028 Uiso 1 1 calc R . .
N24 N 0.2580(9) 0.9982(7) 0.5472(4) 0.021(3) Uani 1 1 d DU . .
C183 C 0.2533(12) 1.1724(9) 0.5111(7) 0.047(6) Uani 1 1 d DU . .
H183 H 0.2581 1.2191 0.5293 0.057 Uiso 1 1 calc R . .
C184 C 0.2378(13) 1.1541(9) 0.4537(7) 0.057(7) Uani 1 1 d DU . .
H184 H 0.2328 1.1884 0.4330 0.068 Uiso 1 1 calc R . .

loop_
_atom_site_aniso_label
_atom_site_aniso_U_11
_atom_site_aniso_U_22
_atom_site_aniso_U_33
_atom_site_aniso_U_23
_atom_site_aniso_U_13
_atom_site_aniso_U_12
Cd1 0.0158(7) 0.0121(6) 0.0315(7) 0.0041(5) 0.0042(6) 0.0052(5)
Cd2 0.0165(8) 0.0150(6) 0.0359(8) 0.0052(6) 0.0008(6) 0.0095(5)
Cd3 0.0067(7) 0.0119(6) 0.0356(8) 0.0149(6) 0.0066(6) 0.0045(5)
Cd4 0.0132(7) 0.0054(5) 0.0127(6) 0.0012(5) 0.0065(5) 0.0050(5)
O1 0.025(8) 0.019(7) 0.027(7) 0.009(5) -0.006(6) -0.011(6)
O2 0.046(10) 0.021(7) 0.033(7) 0.002(6) 0.002(7) 0.005(7)
O3 0.059(10) 0.029(7) 0.027(7) 0.006(6) 0.009(6) 0.030(7)
O4 0.032(8) 0.021(6) 0.019(6) -0.002(5) 0.005(5) 0.015(6)
O5 0.045(9) 0.023(6) 0.029(7) 0.002(5) 0.006(6) 0.027(6)
O6 0.026(7) 0.018(6) 0.028(6) 0.003(5) 0.007(5) 0.013(5)
O7 0.014(7) 0.012(6) 0.036(7) -0.004(5) 0.004(5) -0.003(6)
O8 0.029(8) 0.005(5) 0.040(7) 0.009(5) -0.009(6) -0.001(5)
O9 0.017(8) 0.047(8) 0.043(8) 0.012(6) 0.009(6) 0.020(6)
O10 0.024(8) 0.029(7) 0.027(7) 0.011(5) 0.011(6) 0.016(6)
O11 0.013(7) 0.014(6) 0.021(6) 0.007(5) 0.003(5) 0.003(5)
O12 0.006(6) 0.017(6) 0.034(7) 0.015(5) 0.000(5) -0.006(5)
O13 0.047(10) 0.031(7) 0.010(6) -0.002(5) -0.018(6) 0.023(6)
O14 0.032(8) 0.023(6) 0.021(6) -0.006(5) -0.002(6) 0.022(6)
O15 0.013(7) 0.024(7) 0.026(7) 0.002(5) 0.002(5) -0.010(6)
O16 0.035(8) 0.013(6) 0.016(6) 0.004(5) 0.000(5) 0.003(6)
N1 0.062(12) 0.018(8) 0.026(8) -0.004(6) 0.012(8) 0.010(8)
N2 0.015(7) 0.012(6) 0.012(6) -0.007(5) -0.010(5) -0.001(5)
N3 0.049(12) 0.025(8) 0.009(7) 0.001(6) 0.015(7) 0.018(8)
N4 0.044(12) 0.019(8) 0.026(9) -0.003(7) 0.000(8) 0.022(8)
N7 0.021(9) 0.012(7) 0.018(7) 0.007(6) 0.012(6) 0.009(6)
N8 0.028(10) 0.004(7) 0.039(10) 0.001(6) -0.007(8) 0.001(7)
N9 0.058(13) 0.040(10) 0.022(8) 0.005(7) 0.009(8) 0.037(10)
N10 0.039(11) 0.015(8) 0.027(9) 0.010(7) -0.015(8) 0.000(7)
N13 0.014(9) 0.023(8) 0.014(8) 0.006(6) -0.004(6) 0.006(7)
N14 0.006(8) 0.023(8) 0.029(9) 0.011(7) 0.008(7) 0.008(7)
N15 0.009(8) 0.014(7) 0.017(7) -0.004(6) 0.001(6) 0.004(6)
N16 0.006(7) 0.014(6) 0.017(6) -0.002(5) 0.008(5) -0.005(5)
N19 0.010(7) 0.017(6) 0.014(6) 0.004(5) 0.008(5) 0.012(5)
N20 0.018(7) 0.011(6) 0.027(7) 0.009(5) 0.013(5) 0.013(5)
N21 0.031(10) 0.024(8) 0.019(8) 0.014(7) 0.008(7) 0.013(8)
N22 0.033(11) 0.029(9) 0.046(11) 0.034(8) 0.020(8) 0.019(8)
C1 0.014(10) 0.005(8) 0.050(12) 0.000(8) 0.008(9) 0.000(8)
C2 0.041(14) 0.020(10) 0.057(14) 0.005(10) 0.009(11) 0.019(10)
C3 0.018(11) 0.016(9) 0.055(12) 0.007(8) 0.013(9) 0.012(8)
C4 0.068(18) 0.012(10) 0.046(13) 0.007(9) -0.019(12) -0.004(10)
C5 0.020(11) 0.023(9) 0.028(10) 0.005(8) -0.004(8) 0.010(9)
C6 0.024(10) 0.005(7) 0.023(9) 0.008(7) 0.008(7) 0.001(7)
C7 0.048(17) 0.059(15) 0.083(17) 0.046(14) 0.039(14) 0.047(13)
C8 0.035(14) 0.055(14) 0.055(14) 0.022(12) 0.020(11) 0.024(11)
C9 0.07(2) 0.059(15) 0.042(13) 0.038(12) 0.034(13) 0.032(14)
C10 0.022(12) 0.043(12) 0.049(13) 0.027(10) -0.003(10) 0.004(10)
C11 0.019(12) 0.063(14) 0.034(11) 0.016(10) 0.006(9) 0.018(10)
C12 0.036(14) 0.025(11) 0.035(12) 0.007(10) 0.000(10) 0.008(10)
C13 0.079(19) 0.057(14) 0.030(12) 0.005(11) 0.006(12) 0.044(14)
C14 0.119(19) 0.090(15) 0.051(14) 0.006(12) 0.024(13) 0.068(14)
C15 0.032(16) 0.16(3) 0.022(13) 0.002(17) 0.012(11) 0.034(18)
C16 0.09(2) 0.060(16) 0.056(17) 0.039(15) 0.027(15) 0.022(15)
C17 0.031(13) 0.072(15) 0.033(12) 0.003(11) 0.003(10) 0.025(12)
C18 0.022(11) 0.008(8) 0.025(9) 0.002(7) -0.003(8) 0.007(7)
C19 0.021(10) 0.015(8) 0.026(9) 0.013(7) 0.014(8) 0.015(7)
C20 0.011(8) 0.006(6) 0.011(7) 0.001(5) 0.006(6) 0.005(6)
C21 0.060(14) 0.021(9) 0.041(11) -0.003(8) 0.014(10) 0.018(9)
C22 0.014(10) 0.013(9) 0.046(11) 0.010(8) 0.005(8) 0.005(8)
C23 0.036(14) 0.015(9) 0.033(11) 0.020(8) 0.026(9) 0.007(9)
C24 0.011(11) 0.044(12) 0.050(12) 0.015(10) 0.013(9) 0.015(9)
C25 0.054(17) 0.039(12) 0.048(13) 0.015(10) 0.017(12) 0.033(11)
C26 0.10(2) 0.092(19) 0.031(13) 0.020(13) -0.002(14) 0.071(18)
C27 0.15(3) 0.12(2) 0.040(14) 0.010(15) 0.008(16) 0.12(2)
C28 0.041(15) 0.057(14) 0.033(11) 0.019(10) 0.008(10) 0.037(12)
C29 0.012(8) 0.027(7) 0.009(7) -0.002(6) 0.006(6) 0.010(6)
C30 0.082(19) 0.034(11) 0.035(12) 0.001(10) 0.022(12) 0.039(12)
C31 0.060(18) 0.10(2) 0.041(14) 0.017(14) 0.037(13) 0.047(15)
C32 0.076(19) 0.077(16) 0.038(13) 0.047(13) 0.039(12) 0.052(15)
C33 0.049(16) 0.039(12) 0.045(13) 0.017(10) 0.024(11) 0.025(11)
C34 0.051(15) 0.043(12) 0.016(10) 0.013(9) 0.009(9) 0.014(10)
N5 0.031(8) 0.003(5) 0.029(7) 0.006(5) 0.003(6) 0.006(5)
C35 0.081(18) 0.016(9) 0.021(11) 0.006(8) 0.023(11) 0.023(10)
C36 0.030(13) 0.021(10) 0.056(14) 0.008(9) -0.002(11) 0.008(9)
C37 0.09(2) 0.026(10) 0.042(13) 0.026(10) 0.061(13) 0.029(12)
C38 0.030(9) 0.017(7) 0.035(8) 0.012(6) 0.007(7) 0.013(6)
C39 0.036(9) 0.000(6) 0.028(8) -0.003(6) 0.013(7) 0.004(6)
C40 0.099(11) 0.011(7) 0.048(9) 0.017(7) -0.058(8) 0.012(7)
C42 0.047(10) 0.041(9) 0.070(10) 0.007(8) -0.007(8) 0.029(7)
C43 0.028(11) 0.035(10) 0.035(10) -0.017(8) -0.004(9) 0.010(8)
C44 0.025(11) 0.028(9) 0.015(9) -0.005(7) -0.005(8) 0.015(8)
N6 0.030(8) 0.013(6) 0.018(7) -0.002(5) 0.018(6) 0.013(5)
C45 0.188(19) 0.000(7) 0.000(8) -0.010(6) 0.074(11) -0.045(9)
C46 0.081(12) 0.043(9) 0.091(11) 0.036(8) 0.018(9) 0.033(8)
C47 0.005(9) 0.023(9) 0.047(12) 0.006(9) -0.004(8) 0.006(7)
C48 0.013(10) 0.025(9) 0.038(11) 0.015(8) 0.007(8) 0.014(8)
C49 0.003(8) 0.009(7) 0.026(8) 0.004(6) 0.000(6) 0.001(6)
C50 0.041(12) 0.015(8) 0.041(10) 0.021(8) 0.007(8) 0.010(8)
C51 0.022(11) 0.013(9) 0.041(11) 0.014(8) 0.002(8) 0.008(8)
C52 0.035(13) 0.019(10) 0.060(13) 0.019(9) 0.015(11) 0.023(9)
C53 0.004(9) 0.027(9) 0.036(10) 0.011(8) 0.001(7) 0.002(7)
C54 0.069(18) 0.082(17) 0.061(15) 0.052(14) 0.035(13) 0.060(15)
C55 0.056(11) 0.049(9) 0.025(8) 0.020(7) -0.007(7) 0.015(7)
C56 0.025(13) 0.041(11) 0.049(12) 0.008(10) 0.013(10) 0.022(10)
C57 0.033(13) 0.036(11) 0.033(11) -0.003(9) -0.005(10) 0.016(10)
C58 0.008(8) 0.024(7) 0.027(8) 0.005(6) -0.003(6) 0.008(6)
C59 0.038(13) 0.033(10) 0.018(9) 0.002(8) 0.010(9) 0.017(9)
C60 0.037(13) 0.055(13) 0.033(11) 0.011(10) 0.017(10) 0.028(11)
C61 0.030(12) 0.055(13) 0.020(10) 0.021(10) 0.006(9) 0.011(10)
C62 0.09(2) 0.069(15) 0.061(15) 0.051(13) 0.056(14) 0.069(16)
C63 0.067(13) 0.033(9) 0.030(10) 0.021(8) 0.017(9) 0.036(9)
C64 0.031(12) 0.012(9) 0.020(9) -0.009(7) -0.007(8) 0.007(9)
C65 0.041(13) 0.008(8) 0.033(10) 0.010(8) 0.013(9) 0.017(8)
C66 0.028(11) 0.014(8) 0.016(9) 0.006(7) -0.006(8) 0.000(8)
C67 0.062(17) 0.016(10) 0.050(13) 0.018(9) 0.000(11) 0.013(10)
C68 0.027(9) 0.019(7) 0.038(8) 0.010(6) 0.002(7) 0.019(6)
C69 0.027(12) 0.035(11) 0.035(11) 0.030(9) 0.009(9) 0.021(10)
C70 0.033(14) 0.049(13) 0.038(12) 0.025(10) 0.026(10) 0.020(11)
C71 0.037(16) 0.12(2) 0.072(18) 0.041(17) 0.029(14) 0.044(16)
C72 0.11(3) 0.054(15) 0.032(13) 0.021(11) 0.032(15) 0.041(17)
C73 0.067(17) 0.046(13) 0.015(10) 0.006(9) 0.001(10) 0.023(12)
C74 0.029(12) 0.021(9) 0.018(9) -0.001(7) 0.003(8) 0.018(8)
C75 0.050(15) 0.022(10) 0.028(10) 0.010(8) 0.012(10) 0.028(10)
C76 0.036(13) 0.034(10) 0.016(10) -0.010(8) -0.012(9) -0.003(9)
C77 0.082(19) 0.052(14) 0.038(13) 0.025(11) 0.007(12) 0.023(13)
C78 0.11(2) 0.065(17) 0.038(14) 0.034(13) 0.016(15) 0.054(17)
C79 0.11(3) 0.027(11) 0.038(13) 0.018(11) 0.034(15) 0.029(14)
C80 0.073(18) 0.057(14) 0.039(13) 0.028(11) 0.019(12) 0.034(13)
N11 0.026(10) 0.011(7) 0.052(11) 0.012(7) 0.022(8) 0.010(7)
C81 0.069(17) 0.024(10) 0.034(12) 0.020(9) 0.008(11) 0.016(10)
C82 0.028(13) 0.033(11) 0.046(12) 0.015(10) 0.000(11) 0.004(9)
C83 0.041(14) 0.038(12) 0.060(15) 0.028(11) -0.004(12) 0.017(11)
C84 0.009(10) 0.028(9) 0.067(13) 0.014(9) 0.000(9) 0.013(7)
C85 0.036(12) 0.010(8) 0.023(10) 0.014(7) 0.009(9) 0.006(8)
C86 0.115(11) 0.011(7) 0.033(8) 0.032(7) 0.010(7) 0.013(6)
C88 0.037(10) 0.046(9) 0.100(12) 0.024(9) 0.006(8) 0.018(7)
C89 0.120(18) 0.035(10) 0.048(12) 0.015(9) 0.072(13) 0.016(11)
C90 0.031(9) 0.038(8) 0.049(9) 0.004(7) 0.021(7) 0.021(7)
N12 0.031(10) 0.012(7) 0.026(8) 0.002(6) -0.003(7) 0.013(7)
C91 0.022(9) 0.022(7) 0.066(10) 0.010(7) -0.002(7) 0.011(6)
C92 0.030(9) 0.043(8) 0.030(8) 0.009(7) 0.014(7) 0.025(7)
C93 0.026(12) 0.015(9) 0.027(10) 0.019(8) 0.015(9) 0.006(8)
C94 0.000(9) 0.022(9) 0.026(10) 0.018(8) 0.000(7) 0.002(7)
C95 0.010(11) 0.003(8) 0.012(9) 0.000(7) -0.006(7) 0.002(7)
C96 0.009(11) 0.024(10) 0.043(11) -0.013(8) -0.006(9) 0.003(8)
C97 0.021(8) 0.006(6) 0.028(8) 0.009(6) 0.007(6) 0.003(6)
C98 0.008(8) 0.018(7) 0.022(7) 0.002(6) 0.000(6) 0.009(6)
C99 0.033(9) 0.014(7) 0.035(8) 0.006(6) -0.009(7) 0.016(6)
C100 0.10(2) 0.055(14) 0.027(11) 0.002(10) -0.006(12) 0.066(15)
C101 0.037(14) 0.042(13) 0.065(15) 0.016(12) -0.030(12) 0.012(11)
C102 0.051(16) 0.052(13) 0.028(11) -0.019(10) -0.030(11) 0.027(12)
C103 0.021(11) 0.033(10) 0.033(10) 0.015(9) 0.008(9) 0.017(9)
C104 0.014(11) 0.020(9) 0.019(9) 0.016(8) 0.008(8) 0.009(8)
C105 0.006(10) 0.033(10) 0.028(10) 0.001(9) 0.004(8) 0.009(8)
C106 0.069(19) 0.039(12) 0.029(12) 0.004(10) 0.018(12) 0.022(12)
C107 0.042(15) 0.030(11) 0.024(11) 0.011(9) -0.009(10) 0.004(10)
C108 0.022(12) 0.028(11) 0.060(14) 0.005(10) -0.014(11) 0.009(9)
C109 0.034(13) 0.035(10) 0.032(11) 0.009(9) 0.008(9) 0.026(9)
C110 0.016(8) 0.001(6) 0.020(7) 0.006(5) 0.009(6) 0.003(6)
C111 0.001(7) 0.003(6) 0.012(7) -0.004(5) 0.002(5) -0.001(5)
C112 0.002(9) 0.012(8) 0.016(8) -0.001(6) -0.003(7) 0.005(7)
C113 0.014(8) 0.025(7) 0.028(8) 0.012(6) 0.008(6) 0.003(6)
C114 0.010(7) 0.006(6) 0.019(7) -0.008(5) 0.000(6) 0.006(6)
C115 0.012(11) 0.013(8) 0.020(9) -0.007(7) -0.008(8) 0.000(8)
C116 0.028(12) 0.026(10) 0.020(9) -0.001(8) -0.006(8) 0.020(9)
C117 0.064(18) 0.036(12) 0.019(10) -0.016(9) -0.005(10) 0.017(11)
C118 0.029(9) 0.028(8) 0.014(7) -0.008(6) 0.002(6) 0.012(6)
C119 0.023(11) 0.021(9) 0.041(11) 0.003(8) -0.003(9) 0.015(8)
C120 0.024(11) 0.020(9) 0.025(9) 0.020(8) 0.011(8) 0.015(8)
C121 0.041(13) 0.014(9) 0.006(8) 0.002(7) 0.011(8) 0.008(9)
C122 0.048(15) 0.037(12) 0.052(14) 0.025(11) 0.015(12) 0.006(10)
C123 0.035(13) 0.035(11) 0.045(12) 0.005(9) -0.007(10) 0.015(10)
C124 0.022(12) 0.041(12) 0.049(13) -0.011(10) -0.002(10) 0.013(10)
C125 0.050(15) 0.027(11) 0.027(11) 0.001(9) -0.008(10) 0.003(10)
C126 0.022(11) 0.030(10) 0.033(10) 0.012(8) 0.003(9) 0.015(9)
N17 0.004(8) 0.040(9) 0.039(9) 0.022(7) 0.010(6) 0.010(7)
C127 0.012(11) 0.020(10) 0.055(14) -0.007(9) 0.013(10) 0.000(8)
C128 0.08(2) 0.09(2) 0.074(18) 0.056(18) 0.030(16) 0.052(18)
C129 0.041(13) 0.050(12) 0.071(14) 0.033(11) 0.036(10) 0.027(10)
C130 0.071(11) 0.040(9) 0.064(10) 0.025(8) 0.007(8) 0.033(8)
C131 0.011(8) 0.027(7) 0.043(8) 0.021(7) 0.005(6) 0.012(6)
C132 0.022(11) 0.020(9) 0.069(12) 0.012(9) 0.016(9) 0.009(8)
C133 0.028(11) 0.034(9) 0.035(10) 0.016(8) 0.011(8) 0.026(8)
C134 0.046(14) 0.077(14) 0.067(14) -0.002(11) 0.014(11) 0.032(11)
C135 0.053(18) 0.032(12) 0.10(2) -0.013(14) -0.002(15) 0.013(12)
C136 0.055(17) 0.054(15) 0.054(15) 0.005(12) 0.001(12) 0.029(13)
N18 0.005(8) 0.030(8) 0.059(10) 0.012(8) -0.001(7) 0.005(7)
C137 0.027(12) 0.051(12) 0.112(16) 0.022(12) 0.016(11) 0.026(10)
C138 0.031(9) 0.003(6) 0.053(9) 0.009(6) 0.021(7) 0.017(6)
C139 0.013(8) 0.016(6) 0.009(7) 0.002(5) 0.001(6) 0.012(6)
C140 0.010(8) 0.014(6) 0.019(7) 0.003(6) 0.008(6) 0.010(6)
C141 0.010(10) 0.017(9) 0.022(9) 0.010(7) 0.010(7) 0.001(7)
C142 0.012(8) 0.033(8) 0.043(8) 0.006(7) 0.011(7) 0.010(6)
C143 0.014(8) 0.005(6) 0.011(7) -0.002(5) 0.008(6) 0.005(5)
C144 0.015(8) 0.017(7) 0.021(7) 0.006(6) -0.005(6) 0.013(6)
C145 0.022(8) 0.008(6) 0.024(7) -0.005(5) -0.007(6) 0.010(6)
C146 0.042(12) 0.047(11) 0.036(10) -0.011(9) -0.025(9) 0.032(9)
C147 0.057(16) 0.040(12) 0.009(9) -0.014(8) -0.018(9) 0.026(11)
C148 0.031(12) 0.008(8) 0.037(11) -0.015(8) 0.004(9) 0.007(8)
C149 0.033(11) 0.010(8) 0.014(8) 0.002(6) 0.012(7) 0.011(7)
C150 0.028(9) 0.016(7) 0.012(7) 0.002(6) 0.013(6) 0.011(6)
C151 0.035(12) 0.027(9) 0.023(10) 0.005(8) 0.005(9) 0.024(9)
C152 0.045(14) 0.035(10) 0.018(10) 0.006(8) 0.012(9) 0.028(10)
C153 0.043(12) 0.027(9) 0.012(8) -0.008(7) -0.003(8) 0.018(8)
C154 0.028(13) 0.042(12) 0.028(11) -0.008(9) -0.003(9) 0.017(10)
C155 0.027(9) 0.027(7) 0.035(8) -0.002(6) 0.004(7) 0.026(6)
C156 0.033(12) 0.019(9) 0.015(9) -0.002(7) 0.007(8) 0.020(9)
C157 0.022(11) 0.020(9) 0.024(10) -0.004(8) 0.008(8) 0.013(8)
C158 0.026(13) 0.015(9) 0.031(11) 0.017(8) 0.023(9) 0.017(9)
C159 0.030(13) 0.032(11) 0.055(13) 0.028(10) -0.005(10) 0.005(10)
C160 0.027(11) 0.023(9) 0.019(9) 0.010(8) 0.017(8) 0.015(8)
C161 0.015(10) 0.000(7) 0.019(8) -0.001(6) -0.006(7) -0.001(6)
C162 0.027(13) 0.021(10) 0.060(14) 0.000(9) -0.005(10) 0.010(9)
C163 0.08(2) 0.023(11) 0.064(15) 0.000(11) 0.003(13) 0.031(12)
C164 0.072(19) 0.041(13) 0.055(15) -0.017(11) -0.043(13) 0.022(13)
C165 0.046(14) 0.037(12) 0.017(10) 0.009(9) -0.009(9) 0.005(10)
C166 0.050(14) 0.018(9) 0.019(9) 0.000(7) -0.003(9) 0.026(9)
C167 0.049(15) 0.019(10) 0.034(11) 0.012(9) 0.013(10) 0.026(11)
C168 0.069(15) 0.144(19) 0.027(11) 0.031(13) -0.017(10) 0.017(13)
C169 0.12(2) 0.17(2) 0.070(16) 0.046(16) -0.012(14) 0.044(15)
C170 0.105(19) 0.128(19) 0.039(13) 0.035(13) -0.018(12) 0.033(14)
C171 0.071(19) 0.050(15) 0.035(13) 0.011(12) -0.033(13) -0.015(13)
C172 0.070(19) 0.029(12) 0.042(13) 0.009(10) 0.004(12) 0.011(12)
N23 0.002(8) 0.015(7) 0.048(10) 0.009(7) 0.003(7) 0.001(6)
C173 0.016(11) 0.024(10) 0.051(13) 0.026(10) 0.005(9) 0.001(8)
C174 0.007(11) 0.051(13) 0.086(17) 0.035(13) 0.008(11) 0.009(10)
C175 0.024(11) 0.054(12) 0.084(14) 0.048(12) 0.015(10) 0.015(9)
C176 0.025(11) 0.022(9) 0.082(14) 0.018(10) 0.008(10) 0.014(8)
C177 0.001(8) 0.006(8) 0.052(11) 0.009(7) -0.001(7) -0.002(6)
C178 0.025(8) 0.024(7) 0.054(9) 0.007(7) 0.013(7) 0.022(6)
C179 0.048(11) 0.037(9) 0.101(12) 0.015(8) 0.026(9) 0.030(8)
C180 0.046(13) 0.023(10) 0.092(15) 0.019(10) 0.024(11) 0.014(9)
C181 0.025(14) 0.083(18) 0.053(15) -0.033(13) 0.031(11) -0.003(13)
C182 0.019(10) 0.007(8) 0.025(9) -0.014(7) 0.011(7) -0.006(7)
N24 0.011(7) 0.022(6) 0.026(7) -0.004(5) 0.017(5) 0.007(5)
C183 0.030(12) 0.021(9) 0.117(16) 0.025(10) 0.030(11) 0.026(8)
C184 0.032(12) 0.030(10) 0.120(16) 0.039(11) 0.011(11) 0.019(9)

loop_
_atom_type_symbol
_atom_type_description
_atom_type_scat_dispersion_real
_atom_type_scat_dispersion_imag
_atom_type_scat_source
C C 0.0033 0.0016 'International Tables Vol C Tables 4.2.6.8 and 6.1.1.4'
H H 0.0000 0.0000 'International Tables Vol C Tables 4.2.6.8 and 6.1.1.4'
N N 0.0061 0.0033 'International Tables Vol C Tables 4.2.6.8 and 6.1.1.4'
O O 0.0106 0.0060 'International Tables Vol C Tables 4.2.6.8 and 6.1.1.4'
Cd Cd -0.8075 1.2024 'International Tables Vol C Tables 4.2.6.8 and 6.1.1.4'

loop_
_geom_angle_atom_site_label_1
_geom_angle_atom_site_label_2
_geom_angle_atom_site_label_3
_geom_angle
_geom_angle_site_symmetry_1
_geom_angle_site_symmetry_3
_geom_angle_publ_flag
O3 Cd1 O1 118.0(5) . . ?
O3 Cd1 O2 82.8(4) . . ?
O1 Cd1 O2 80.9(4) . . ?
O3 Cd1 O4 80.4(4) . . ?
O1 Cd1 O4 82.8(4) . . ?
O2 Cd1 O4 147.6(5) . . ?
O3 Cd1 N5 149.7(5) . . ?
O1 Cd1 N5 86.8(5) . . ?
O2 Cd1 N5 120.4(4) . . ?
O4 Cd1 N5 86.3(4) . . ?
O3 Cd1 N6 89.8(4) . . ?
O1 Cd1 N6 150.8(5) . . ?
O2 Cd1 N6 94.9(5) . . ?
O4 Cd1 N6 112.6(4) . . ?
N5 Cd1 N6 70.4(4) . . ?
O5 Cd2 O8 84.5(4) . . ?
O5 Cd2 O6 81.3(4) . . ?
O8 Cd2 O6 149.7(4) . . ?
O5 Cd2 O7 118.1(4) . . ?
O8 Cd2 O7 81.4(4) . . ?
O6 Cd2 O7 82.1(4) . . ?
O5 Cd2 N11 86.8(4) . . ?
O8 Cd2 N11 90.4(4) . . ?
O6 Cd2 N11 115.1(4) . . ?
O7 Cd2 N11 152.5(4) . . ?
O5 Cd2 N12 151.6(4) . . ?
O8 Cd2 N12 112.1(4) . . ?
O6 Cd2 N12 92.4(4) . . ?
O7 Cd2 N12 88.0(4) . . ?
N11 Cd2 N12 70.8(4) . . ?
O9 Cd3 O11 118.7(4) . . ?
O9 Cd3 O10 81.0(5) . . ?
O11 Cd3 O10 82.1(4) . . ?
O9 Cd3 O12 83.4(5) . . ?
O11 Cd3 O12 82.8(4) . . ?
O10 Cd3 O12 149.6(4) . . ?
O9 Cd3 N17 91.6(4) . . ?
O11 Cd3 N17 148.7(4) . . ?
O10 Cd3 N17 112.5(4) . . ?
O12 Cd3 N17 93.8(4) . . ?
O9 Cd3 N18 152.7(5) . . ?
O11 Cd3 N18 84.6(4) . . ?
O10 Cd3 N18 88.9(5) . . ?
O12 Cd3 N18 115.7(5) . . ?
N17 Cd3 N18 68.8(4) . . ?
O15 Cd4 O13 120.2(4) . . ?
O15 Cd4 O16 81.1(4) . . ?
O13 Cd4 O16 81.6(5) . . ?
O15 Cd4 O14 84.0(4) . . ?
O13 Cd4 O14 81.7(4) . . ?
O16 Cd4 O14 147.9(4) . . ?
O15 Cd4 N24 86.1(4) . . ?
O13 Cd4 N24 151.1(4) . . ?
O16 Cd4 N24 116.6(5) . . ?
O14 Cd4 N24 90.4(4) . . ?
O15 Cd4 N23 147.9(5) . . ?
O13 Cd4 N23 88.1(4) . . ?
O16 Cd4 N23 89.4(4) . . ?
O14 Cd4 N23 117.2(4) . . ?
N24 Cd4 N23 70.9(4) . . ?
C1 O1 Cd1 124.1(11) . . ?
C5 O2 Cd1 133.6(11) . . ?
C18 O3 Cd1 127.1(10) . . ?
C22 O4 Cd1 131.9(11) . . ?
C47 O5 Cd2 125.0(11) . . ?
C51 O6 Cd2 133.4(11) . . ?
C64 O7 Cd2 124.9(10) . . ?
C68 O8 Cd2 131.5(9) . . ?
C93 O9 Cd3 126.7(11) . . ?
C97 O10 Cd3 131.6(11) . . ?
C110 O11 Cd3 124.5(9) . . ?
C114 O12 Cd3 130.8(10) . . ?
C139 O13 Cd4 124.3(9) . . ?
C143 O14 Cd4 133.0(10) . . ?
C156 O15 Cd4 126.7(10) . . ?
C160 O16 Cd4 132.1(10) . . ?
N2 N1 C12 117.8(15) . . ?
N2 N1 C1 109.1(12) . . ?
C12 N1 C1 129.1(16) . . ?
C3 N2 N1 107.0(14) . . ?
C18 N3 N4 113.2(12) . . ?
C18 N3 C29 128.4(14) . . ?
N4 N3 C29 118.3(14) . . ?
C20 N4 N3 104.6(14) . . ?
C58 N7 C47 128.2(13) . . ?
C58 N7 N8 122.6(14) . . ?
C47 N7 N8 109.2(12) . . ?
C49 N8 N7 108.4(15) . . ?
C64 N9 N10 114.4(13) . . ?
C64 N9 C75 131.3(16) . . ?
N10 N9 C75 114.3(15) . . ?
C66 N10 N9 103.5(14) . . ?
C93 N13 C104 131.1(16) . . ?
C93 N13 N14 111.0(13) . . ?
C104 N13 N14 117.7(14) . . ?
C95 N14 N13 104.9(14) . . ?
C110 N15 C121 131.4(14) . . ?
C110 N15 N16 109.5(12) . . ?
C121 N15 N16 118.4(12) . . ?
C112 N16 N15 106.4(12) . . ?
C139 N19 N20 110.4(12) . . ?
C139 N19 C150 129.9(14) . . ?
N20 N19 C150 118.3(12) . . ?
C141 N20 N19 107.8(13) . . ?
N22 N21 C156 111.3(13) . . ?
N22 N21 C167 122.2(13) . . ?
C156 N21 C167 126.0(14) . . ?
C158 N22 N21 105.4(12) . . ?
O1 C1 C2 136.2(17) . . ?
O1 C1 N1 119.1(15) . . ?
C2 C1 N1 104.5(14) . . ?
C3 C2 C1 106.7(17) . . ?
C3 C2 C5 133.1(17) . . ?
C1 C2 C5 120.2(16) . . ?
N2 C3 C2 112.0(16) . . ?
N2 C3 C4 116.7(18) . . ?
C2 C3 C4 130.5(18) . . ?
O2 C5 C2 122.8(15) . . ?
O2 C5 C6 118.2(14) . . ?
C2 C5 C6 118.9(16) . . ?
C11 C6 C5 114.0(16) . . ?
C11 C6 C7 112.5(17) . . ?
C5 C6 C7 109.3(13) . . ?
C8 C7 C6 107.5(15) . . ?
C7 C8 C9 109.7(19) . . ?
C10 C9 C8 110.9(18) . . ?
C9 C10 C11 112.5(16) . . ?
C6 C11 C10 111.7(16) . . ?
C13 C12 N1 122.4(17) . . ?
C13 C12 C17 121.0(19) . . ?
N1 C12 C17 116.5(18) . . ?
C12 C13 C14 119(2) . . ?
C13 C14 C15 125(3) . . ?
C16 C15 C14 116(2) . . ?
C15 C16 C17 124(2) . . ?
C12 C17 C16 115(2) . . ?
O3 C18 N3 125.1(13) . . ?
O3 C18 C19 130.2(16) . . ?
N3 C18 C19 104.7(12) . . ?
C20 C19 C18 105.0(13) . . ?
C20 C19 C22 130.4(13) . . ?
C18 C19 C22 124.3(13) . . ?
N4 C20 C19 112.2(13) . . ?
N4 C20 C21 114.2(15) . . ?
C19 C20 C21 133.1(14) . . ?
O4 C22 C19 120.9(13) . . ?
O4 C22 C23 119.0(16) . . ?
C19 C22 C23 119.9(15) . . ?
C28 C23 C24 112.7(17) . . ?
C28 C23 C22 112.7(13) . . ?
C24 C23 C22 111.7(16) . . ?
C25 C24 C23 109.4(16) . . ?
C26 C25 C24 114.4(18) . . ?
C25 C26 C27 116(2) . . ?
C26 C27 C28 109.5(18) . . ?
C23 C28 C27 112.8(19) . . ?
C30 C29 C34 120.1(15) . . ?
C30 C29 N3 118.8(15) . . ?
C34 C29 N3 121.1(16) . . ?
C29 C30 C31 120.0(19) . . ?
C32 C31 C30 121(2) . . ?
C31 C32 C33 120.7(17) . . ?
C32 C33 C34 119.1(18) . . ?
C33 C34 C29 119(2) . . ?
C35 N5 C39 120.7(12) . . ?
C35 N5 Cd1 122.4(10) . . ?
C39 N5 Cd1 116.8(8) . . ?
N5 C35 C36 121.4(15) . . ?
C37 C36 C35 118.9(14) . . ?
C36 C37 C38 121.1(14) . . ?
C46 C38 C39 117.8(11) . . ?
C46 C38 C37 124.1(13) . . ?
C39 C38 C37 117.9(12) . . ?
C40 C39 C38 123.6(11) . . ?
C40 C39 N5 116.4(10) . . ?
C38 C39 N5 120.0(11) . . ?
C41 C40 C39 122.0(12) . . ?
C41 C40 N6 116.1(11) . . ?
C39 C40 N6 121.7(11) . . ?
C45 C41 C40 93.3(14) . . ?
C45 C41 C42 142.6(17) . . ?
C40 C41 C42 122.8(13) . . ?
C43 C42 C41 118.5(14) . . ?
C42 C43 C44 117.3(14) . . ?
N6 C44 C43 123.4(14) . . ?
C44 N6 C40 120.9(12) . . ?
C44 N6 Cd1 124.3(10) . . ?
C40 N6 Cd1 114.7(8) . . ?
C41 C45 C46 164(2) . . ?
C38 C46 C45 98.5(14) . . ?
O5 C47 N7 121.6(14) . . ?
O5 C47 C48 133.8(18) . . ?
N7 C47 C48 104.4(13) . . ?
C49 C48 C47 108.0(16) . . ?
C49 C48 C51 130.1(14) . . ?
C47 C48 C51 121.9(15) . . ?
N8 C49 C48 109.6(14) . . ?
N8 C49 C50 115.3(16) . . ?
C48 C49 C50 134.7(16) . . ?
O6 C51 C48 122.5(13) . . ?
O6 C51 C52 116.6(16) . . ?
C48 C51 C52 120.9(15) . . ?
C57 C52 C51 115.4(15) . . ?
C57 C52 C53 109.3(16) . . ?
C51 C52 C53 107.8(14) . . ?
C54 C53 C52 109.0(15) . . ?
C53 C54 C55 112.9(17) . . ?
C56 C55 C54 108.6(16) . . ?
C57 C56 C55 113.3(16) . . ?
C56 C57 C52 110.2(16) . . ?
N7 C58 C63 125.5(17) . . ?
N7 C58 C59 118.0(14) . . ?
C63 C58 C59 116.5(16) . . ?
C60 C59 C58 121.9(17) . . ?
C59 C60 C61 121.0(19) . . ?
C62 C61 C60 115.7(16) . . ?
C61 C62 C63 125.6(18) . . ?
C62 C63 C58 119.2(19) . . ?
O7 C64 N9 122.0(14) . . ?
O7 C64 C65 135.2(15) . . ?
N9 C64 C65 102.5(15) . . ?
C66 C65 C64 107.8(14) . . ?
C66 C65 C68 132.6(14) . . ?
C64 C65 C68 119.5(15) . . ?
N10 C66 C65 111.3(15) . . ?
N10 C66 C67 115.6(17) . . ?
C65 C66 C67 131.8(15) . . ?
O8 C68 C65 125.2(15) . . ?
O8 C68 C69 117.3(15) . . ?
C65 C68 C69 117.3(16) . . ?
C70 C69 C68 109.8(13) . . ?
C70 C69 C74 111.9(16) . . ?
C68 C69 C74 113.5(16) . . ?
C69 C70 C71 111.2(17) . . ?
C72 C71 C70 112(2) . . ?
C73 C72 C71 114.7(19) . . ?
C72 C73 C74 112.0(17) . . ?
C73 C74 C69 109.3(16) . . ?
C76 C75 C80 124.9(16) . . ?
C76 C75 N9 117.8(17) . . ?
C80 C75 N9 116.0(19) . . ?
C75 C76 C77 116.5(18) . . ?
C76 C77 C78 123(2) . . ?
C79 C78 C77 119.1(19) . . ?
C78 C79 C80 124(2) . . ?
C75 C80 C79 112(2) . . ?
C81 N11 C85 118.5(13) . . ?
C81 N11 Cd2 124.2(11) . . ?
C85 N11 Cd2 117.2(9) . . ?
N11 C81 C82 120.8(15) . . ?
C83 C82 C81 120.0(15) . . ?
C82 C83 C84 120.2(14) . . ?
C92 C84 C85 125.9(13) . . ?
C92 C84 C83 119.9(13) . . ?
C85 C84 C83 114.2(12) . . ?
N11 C85 C86 117.2(11) . . ?
N11 C85 C84 125.9(11) . . ?
C86 C85 C84 116.7(11) . . ?
C87 C86 C85 109.1(11) . . ?
C87 C86 N12 127.6(12) . . ?
C85 C86 N12 123.1(11) . . ?
C91 C87 C86 140.8(13) . . ?
C91 C87 C88 112.2(12) . . ?
C86 C87 C88 107.0(12) . . ?
C89 C88 C87 130.0(15) . . ?
C88 C89 C90 115.1(14) . . ?
N12 C90 C89 116.6(14) . . ?
C90 N12 C86 123.4(13) . . ?
C90 N12 Cd2 125.0(10) . . ?
C86 N12 Cd2 111.5(8) . . ?
C87 C91 C92 105.8(12) . . ?
C84 C92 C91 121.7(13) . . ?
O9 C93 N13 122.1(16) . . ?
O9 C93 C94 130.3(17) . . ?
N13 C93 C94 107.5(17) . . ?
C97 C94 C93 125.6(17) . . ?
C97 C94 C95 131.4(15) . . ?
C93 C94 C95 102.7(15) . . ?
N14 C95 C94 113.6(15) . . ?
N14 C95 C96 115.0(16) . . ?
C94 C95 C96 130.7(15) . . ?
O10 C97 C94 121.5(16) . . ?
O10 C97 C98 117.2(15) . . ?
C94 C97 C98 121.3(16) . . ?
C103 C98 C99 111.0(13) . . ?
C103 C98 C97 114.8(15) . . ?
C99 C98 C97 107.9(13) . . ?
C98 C99 C100 107.2(15) . . ?
C101 C100 C99 112.0(17) . . ?
C102 C101 C100 113.0(17) . . ?
C101 C102 C103 112.1(17) . . ?
C98 C103 C102 112.5(16) . . ?
C105 C104 C109 117.8(16) . . ?
C105 C104 N13 120.7(16) . . ?
C109 C104 N13 121.4(16) . . ?
C106 C105 C104 121.7(18) . . ?
C105 C106 C107 123(2) . . ?
C106 C107 C108 116.3(19) . . ?
C107 C108 C109 121.1(19) . . ?
C104 C109 C108 119.9(18) . . ?
O11 C110 N15 119.7(13) . . ?
O11 C110 C111 133.6(12) . . ?
N15 C110 C111 106.7(12) . . ?
C112 C111 C110 104.9(12) . . ?
C112 C111 C114 132.2(13) . . ?
C110 C111 C114 122.7(12) . . ?
N16 C112 C111 112.5(14) . . ?
N16 C112 C113 117.2(14) . . ?
C111 C112 C113 130.1(13) . . ?
O12 C114 C111 124.4(14) . . ?
O12 C114 C115 116.3(13) . . ?
C111 C114 C115 119.1(12) . . ?
C114 C115 C120 115.4(13) . . ?
C114 C115 C116 112.5(14) . . ?
C120 C115 C116 107.8(13) . . ?
C117 C116 C115 112.2(15) . . ?
C116 C117 C118 111.2(15) . . ?
C119 C118 C117 110.9(14) . . ?
C120 C119 C118 109.5(15) . . ?
C119 C120 C115 112.1(12) . . ?
N15 C121 C122 119.9(16) . . ?
N15 C121 C126 120.6(13) . . ?
C122 C121 C126 119.0(17) . . ?
C121 C122 C123 119.7(18) . . ?
C124 C123 C122 120.5(17) . . ?
C125 C124 C123 119.7(18) . . ?
C124 C125 C126 121.5(18) . . ?
C121 C126 C125 119.0(15) . . ?
C127 N17 C131 122.9(11) . . ?
C127 N17 Cd3 120.5(10) . . ?
C131 N17 Cd3 116.5(8) . . ?
N17 C127 C128 120.2(14) . . ?
C129 C128 C127 115.7(15) . . ?
C130 C129 C128 126.3(15) . . ?
C138 C130 C129 127.5(13) . . ?
C138 C130 C131 117.1(12) . . ?
C129 C130 C131 115.3(12) . . ?
C132 C131 N17 119.4(10) . . ?
C132 C131 C130 121.0(11) . . ?
N17 C131 C130 119.5(11) . . ?
C131 C132 N18 118.9(11) . . ?
C131 C132 C133 119.2(10) . . ?
N18 C132 C133 121.9(11) . . ?
C137 C133 C134 125.2(13) . . ?
C137 C133 C132 118.5(12) . . ?
C134 C133 C132 116.2(12) . . ?
C135 C134 C133 122.2(16) . . ?
C134 C135 C136 118.7(17) . . ?
N18 C136 C135 122.3(16) . . ?
C136 N18 C132 118.7(13) . . ?
C136 N18 Cd3 125.0(10) . . ?
C132 N18 Cd3 116.3(9) . . ?
C133 C137 C138 122.0(14) . . ?
C130 C138 C137 121.7(12) . . ?
O13 C139 N19 120.6(13) . . ?
O13 C139 C140 132.7(14) . . ?
N19 C139 C140 106.7(14) . . ?
C143 C140 C139 126.0(16) . . ?
C143 C140 C141 129.1(15) . . ?
C139 C140 C141 104.9(14) . . ?
N20 C141 C140 110.1(15) . . ?
N20 C141 C142 117.7(16) . . ?
C140 C141 C142 131.9(16) . . ?
O14 C143 C140 120.9(14) . . ?
O14 C143 C144 117.2(13) . . ?
C140 C143 C144 121.8(15) . . ?
C149 C144 C143 114.4(14) . . ?
C149 C144 C145 109.8(12) . . ?
C143 C144 C145 108.0(13) . . ?
C144 C145 C146 111.1(14) . . ?
C147 C146 C145 112.1(16) . . ?
C146 C147 C148 112.0(14) . . ?
C149 C148 C147 112.7(14) . . ?
C144 C149 C148 110.8(14) . . ?
C151 C150 C155 119.8(16) . . ?
C151 C150 N19 119.0(17) . . ?
C155 C150 N19 121.1(15) . . ?
C150 C151 C152 118.3(18) . . ?
C153 C152 C151 123.4(17) . . ?
C154 C153 C152 116.3(17) . . ?
C153 C154 C155 123.2(19) . . ?
C154 C155 C150 118.7(16) . . ?
O15 C156 N21 122.3(15) . . ?
O15 C156 C157 132.1(14) . . ?
N21 C156 C157 105.5(14) . . ?
C158 C157 C156 104.5(14) . . ?
C158 C157 C160 130.9(17) . . ?
C156 C157 C160 124.6(15) . . ?
N22 C158 C157 113.3(17) . . ?
N22 C158 C159 115.4(14) . . ?
C157 C158 C159 131.4(16) . . ?
O16 C160 C157 120.3(16) . . ?
O16 C160 C161 118.5(13) . . ?
C157 C160 C161 121.2(13) . . ?
C160 C161 C162 107.6(14) . . ?
C160 C161 C166 113.8(12) . . ?
C162 C161 C166 108.5(14) . . ?
C161 C162 C163 109.2(16) . . ?
C164 C163 C162 111.0(16) . . ?
C165 C164 C163 113.1(19) . . ?
C164 C165 C166 113.2(17) . . ?
C165 C166 C161 110.2(13) . . ?
C172 C167 C168 121(2) . . ?
C172 C167 N21 124.5(17) . . ?
C168 C167 N21 114.0(19) . . ?
C169 C168 C167 117(3) . . ?
C168 C169 C170 122(3) . . ?
C171 C170 C169 118(3) . . ?
C170 C171 C172 116(3) . . ?
C167 C172 C171 124(2) . . ?
C173 N23 C177 119.7(11) . . ?
C173 N23 Cd4 124.4(9) . . ?
C177 N23 Cd4 115.7(8) . . ?
N23 C173 C174 123.0(14) . . ?
C175 C174 C173 117.3(15) . . ?
C174 C175 C176 122.3(14) . . ?
C184 C176 C175 122.6(13) . . ?
C184 C176 C177 120.3(13) . . ?
C175 C176 C177 117.0(12) . . ?
C178 C177 N23 117.9(10) . . ?
C178 C177 C176 121.3(11) . . ?
N23 C177 C176 120.7(11) . . ?
C177 C178 N24 120.9(10) . . ?
C177 C178 C179 115.2(10) . . ?
N24 C178 C179 123.9(11) . . ?
C183 C179 C178 123.2(13) . . ?
C183 C179 C180 124.8(14) . . ?
C178 C179 C180 112.0(12) . . ?
C181 C180 C179 127.5(15) . . ?
C180 C181 C182 115.2(14) . . ?
N24 C182 C181 120.5(13) . . ?
C182 N24 C178 120.8(11) . . ?
C182 N24 Cd4 124.6(9) . . ?
C178 N24 Cd4 114.6(8) . . ?
C179 C183 C184 120.4(13) . . ?
C176 C184 C183 119.5(13) . . ?

loop_
_geom_bond_atom_site_label_1
_geom_bond_atom_site_label_2
_geom_bond_distance
_geom_bond_site_symmetry_2
_geom_bond_publ_flag
Cd1 O3 2.204(12) . ?
Cd1 O1 2.224(11) . ?
Cd1 O2 2.269(11) . ?
Cd1 O4 2.272(10) . ?
Cd1 N5 2.356(13) . ?
Cd1 N6 2.359(13) . ?
Cd2 O5 2.223(12) . ?
Cd2 O8 2.243(10) . ?
Cd2 O6 2.260(10) . ?
Cd2 O7 2.264(11) . ?
Cd2 N11 2.341(13) . ?
Cd2 N12 2.369(13) . ?
Cd3 O9 2.192(14) . ?
Cd3 O11 2.209(9) . ?
Cd3 O10 2.290(12) . ?
Cd3 O12 2.294(10) . ?
Cd3 N17 2.385(11) . ?
Cd3 N18 2.407(14) . ?
Cd4 O15 2.198(11) . ?
Cd4 O13 2.228(13) . ?
Cd4 O16 2.277(12) . ?
Cd4 O14 2.279(12) . ?
Cd4 N24 2.340(11) . ?
Cd4 N23 2.363(11) . ?
O1 C1 1.244(19) . ?
O2 C5 1.25(2) . ?
O3 C18 1.282(18) . ?
O4 C22 1.26(2) . ?
O5 C47 1.284(19) . ?
O6 C51 1.26(2) . ?
O7 C64 1.24(2) . ?
O8 C68 1.24(2) . ?
O9 C93 1.28(2) . ?
O10 C97 1.238(19) . ?
O11 C110 1.299(18) . ?
O12 C114 1.242(17) . ?
O13 C139 1.271(19) . ?
O14 C143 1.263(18) . ?
O15 C156 1.25(2) . ?
O16 C160 1.265(18) . ?
N1 N2 1.39(2) . ?
N1 C12 1.41(2) . ?
N1 C1 1.43(2) . ?
N2 C3 1.30(2) . ?
N3 C18 1.35(2) . ?
N3 N4 1.356(19) . ?
N3 C29 1.43(2) . ?
N4 C20 1.33(2) . ?
N7 C58 1.36(2) . ?
N7 C47 1.38(2) . ?
N7 N8 1.386(18) . ?
N8 C49 1.30(2) . ?
N9 C64 1.37(2) . ?
N9 N10 1.39(2) . ?
N9 C75 1.47(2) . ?
N10 C66 1.34(2) . ?
N13 C93 1.35(2) . ?
N13 C104 1.39(2) . ?
N13 N14 1.417(19) . ?
N14 C95 1.29(2) . ?
N15 C110 1.387(18) . ?
N15 C121 1.38(2) . ?
N15 N16 1.408(18) . ?
N16 C112 1.31(2) . ?
N19 C139 1.392(19) . ?
N19 N20 1.399(18) . ?
N19 C150 1.44(2) . ?
N20 C141 1.32(2) . ?
N21 N22 1.38(2) . ?
N21 C156 1.391(19) . ?
N21 C167 1.46(2) . ?
N22 C158 1.31(2) . ?
C1 C2 1.40(2) . ?
C2 C3 1.40(3) . ?
C2 C5 1.47(3) . ?
C3 C4 1.47(3) . ?
C5 C6 1.53(2) . ?
C6 C11 1.50(3) . ?
C6 C7 1.56(3) . ?
C7 C8 1.53(3) . ?
C8 C9 1.58(3) . ?
C9 C10 1.48(3) . ?
C10 C11 1.50(2) . ?
C12 C13 1.30(3) . ?
C12 C17 1.40(3) . ?
C13 C14 1.35(3) . ?
C14 C15 1.37(4) . ?
C15 C16 1.28(4) . ?
C16 C17 1.43(3) . ?
C18 C19 1.424(19) . ?
C19 C20 1.38(2) . ?
C19 C22 1.44(2) . ?
C20 C21 1.50(2) . ?
C22 C23 1.55(2) . ?
C23 C28 1.46(3) . ?
C23 C24 1.50(3) . ?
C24 C25 1.48(2) . ?
C25 C26 1.42(3) . ?
C26 C27 1.54(4) . ?
C27 C28 1.55(3) . ?
C29 C30 1.33(3) . ?
C29 C34 1.41(2) . ?
C30 C31 1.41(3) . ?
C31 C32 1.29(3) . ?
C32 C33 1.40(3) . ?
C33 C34 1.39(2) . ?
N5 C35 1.308(14) . ?
N5 C39 1.383(13) . ?
C35 C36 1.387(15) . ?
C36 C37 1.366(16) . ?
C37 C38 1.378(14) . ?
C38 C46 1.342(15) . ?
C38 C39 1.393(14) . ?
C39 C40 1.382(16) . ?
C40 C41 1.394(14) . ?
C40 N6 1.364(14) . ?
C41 C45 1.203(13) . ?
C41 C42 1.349(14) . ?
C42 C43 1.368(16) . ?
C43 C44 1.389(15) . ?
C44 N6 1.303(13) . ?
C45 C46 1.357(9) . ?
C47 C48 1.41(2) . ?
C48 C49 1.38(2) . ?
C48 C51 1.44(3) . ?
C49 C50 1.49(2) . ?
C51 C52 1.53(2) . ?
C52 C57 1.51(3) . ?
C52 C53 1.61(3) . ?
C53 C54 1.48(2) . ?
C54 C55 1.61(3) . ?
C55 C56 1.50(3) . ?
C56 C57 1.47(2) . ?
C58 C63 1.39(2) . ?
C58 C59 1.41(3) . ?
C59 C60 1.38(2) . ?
C60 C61 1.40(3) . ?
C61 C62 1.34(3) . ?
C62 C63 1.38(3) . ?
C64 C65 1.41(2) . ?
C65 C66 1.40(3) . ?
C65 C68 1.48(2) . ?
C66 C67 1.48(2) . ?
C68 C69 1.52(2) . ?
C69 C70 1.50(3) . ?
C69 C74 1.54(2) . ?
C70 C71 1.53(3) . ?
C71 C72 1.52(3) . ?
C72 C73 1.47(3) . ?
C73 C74 1.52(3) . ?
C75 C76 1.36(3) . ?
C75 C80 1.41(3) . ?
C76 C77 1.37(2) . ?
C77 C78 1.37(3) . ?
C78 C79 1.31(4) . ?
C79 C80 1.45(3) . ?
N11 C81 1.313(14) . ?
N11 C85 1.336(13) . ?
C81 C82 1.399(15) . ?
C82 C83 1.377(16) . ?
C83 C84 1.398(15) . ?
C84 C92 1.322(14) . ?
C84 C85 1.397(14) . ?
C85 C86 1.358(16) . ?
C86 C87 1.341(9) . ?
C86 N12 1.385(13) . ?
C87 C91 1.339(9) . ?
C87 C88 1.413(9) . ?
C88 C89 1.398(17) . ?
C89 C90 1.431(16) . ?
C90 N12 1.308(14) . ?
C91 C92 1.362(9) . ?
C93 C94 1.42(2) . ?
C94 C97 1.40(2) . ?
C94 C95 1.44(2) . ?
C95 C96 1.50(2) . ?
C97 C98 1.54(2) . ?
C98 C103 1.46(2) . ?
C98 C99 1.55(2) . ?
C99 C100 1.59(3) . ?
C100 C101 1.49(3) . ?
C101 C102 1.49(3) . ?
C102 C103 1.53(2) . ?
C104 C105 1.38(2) . ?
C104 C109 1.40(2) . ?
C105 C106 1.35(3) . ?
C106 C107 1.39(3) . ?
C107 C108 1.40(3) . ?
C108 C109 1.42(3) . ?
C110 C111 1.42(2) . ?
C111 C112 1.41(2) . ?
C111 C114 1.44(2) . ?
C112 C113 1.51(2) . ?
C114 C115 1.50(2) . ?
C115 C120 1.52(2) . ?
C115 C116 1.55(2) . ?
C116 C117 1.49(3) . ?
C117 C118 1.55(2) . ?
C118 C119 1.51(2) . ?
C119 C120 1.50(2) . ?
C121 C122 1.38(2) . ?
C121 C126 1.42(3) . ?
C122 C123 1.43(3) . ?
C123 C124 1.39(3) . ?
C124 C125 1.35(2) . ?
C125 C126 1.42(3) . ?
N17 C127 1.310(14) . ?
N17 C131 1.378(13) . ?
C127 C128 1.428(15) . ?
C128 C129 1.374(17) . ?
C129 C130 1.349(15) . ?
C130 C138 1.350(14) . ?
C130 C131 1.431(13) . ?
C131 C132 1.367(16) . ?
C132 N18 1.370(13) . ?
C132 C133 1.420(14) . ?
C133 C137 1.349(14) . ?
C133 C134 1.372(15) . ?
C134 C135 1.349(17) . ?
C135 C136 1.398(16) . ?
C136 N18 1.317(14) . ?
C137 C138 1.368(9) . ?
C139 C140 1.42(2) . ?
C140 C143 1.38(2) . ?
C140 C141 1.47(2) . ?
C141 C142 1.52(3) . ?
C143 C144 1.53(2) . ?
C144 C149 1.51(2) . ?
C144 C145 1.53(2) . ?
C145 C146 1.53(2) . ?
C146 C147 1.52(3) . ?
C147 C148 1.53(2) . ?
C148 C149 1.53(2) . ?
C150 C151 1.34(2) . ?
C150 C155 1.41(2) . ?
C151 C152 1.39(2) . ?
C152 C153 1.37(3) . ?
C153 C154 1.34(3) . ?
C154 C155 1.37(2) . ?
C156 C157 1.41(2) . ?
C157 C158 1.41(2) . ?
C157 C160 1.44(2) . ?
C158 C159 1.48(3) . ?
C160 C161 1.48(2) . ?
C161 C162 1.53(3) . ?
C161 C166 1.55(2) . ?
C162 C163 1.54(3) . ?
C163 C164 1.52(3) . ?
C164 C165 1.51(3) . ?
C165 C166 1.51(3) . ?
C167 C172 1.30(3) . ?
C167 C168 1.37(3) . ?
C168 C169 1.36(4) . ?
C169 C170 1.43(4) . ?
C170 C171 1.35(4) . ?
C171 C172 1.41(3) . ?
N23 C173 1.313(14) . ?
N23 C177 1.369(13) . ?
C173 C174 1.400(15) . ?
C174 C175 1.365(17) . ?
C175 C176 1.380(15) . ?
C176 C184 1.337(14) . ?
C176 C177 1.415(13) . ?
C177 C178 1.377(16) . ?
C178 N24 1.381(13) . ?
C178 C179 1.402(14) . ?
C179 C183 1.348(14) . ?
C179 C180 1.381(15) . ?
C180 C181 1.381(17) . ?
C181 C182 1.432(15) . ?
C182 N24 1.321(13) . ?
C183 C184 1.370(9) . ?
